data_4335043
loop_
_publ_author_name
'Shivaiah Vaddypally'
'Chongsong Xu'
'Senzhi Zhao'
'Yanfeng Fan'
'Christian E. Schafmeister'
'Michael J. Zdilla'

_publ_section_title
;
 Architectural Spiroligomers Designed for Binuclear Metal Complex
 Templating
;
_journal_name_full 'Inorganic Chemistry'
_journal_page_first 6457
_journal_page_last 6463
_journal_paper_doi 10.1021/ic4003498
_journal_volume 52
_journal_year 2013
_chemical_absolute_configuration syn
_chemical_formula_moiety '(C116 H88 N24 O12 Zn2 4+), (Cl O4 1-)4'
_chemical_formula_sum 'C116 H88 Cl4 N24 O28 Zn2'
_chemical_formula_weight 2538.64
_chemical_name_systematic
; 
 ? 
;
_space_group_IT_number 1
_symmetry_cell_setting triclinic
_symmetry_space_group_name_Hall 'P 1'
_symmetry_space_group_name_H-M 'P 1'
_atom_sites_solution_hydrogens geom
_atom_sites_solution_primary direct
_atom_sites_solution_secondary difmap
_audit_creation_method SHELXL-97
_cell_angle_alpha 88.0000(10)
_cell_angle_beta 72.1180(10)
_cell_angle_gamma 67.7800(10)
_cell_formula_units_Z 1
_cell_length_a 13.9716(11)
_cell_length_b 16.1139(13)
_cell_length_c 19.7129(16)
_cell_measurement_reflns_used 9046
_cell_measurement_temperature 172(2)
_cell_measurement_theta_max 27.940
_cell_measurement_theta_min 2.426
_cell_volume 3893.4(5)
_computing_cell_refinement 'SAINT (Bruker AXS)'
_computing_data_collection 'COSMO (Bruker AXS)'
_computing_data_reduction 'SADABS (Bruker AXS)'
_computing_molecular_graphics 'XP (Sheldrick, 1997)'
_computing_publication_material 'APEX2 (Bruker AXS)'
_computing_structure_refinement 'SHELXL-97 (Sheldrick, 2008)'
_computing_structure_solution 'SHELXS-97 (Sheldrick, 2008)'
_diffrn_ambient_temperature 172(2)
_diffrn_detector_area_resol_mean 8.333
_diffrn_measured_fraction_theta_full 0.995
_diffrn_measured_fraction_theta_max 0.995
_diffrn_measurement_device_type 'Bruker KAPPA APEX II DUO'
_diffrn_measurement_method 'phi/omega scans'
_diffrn_radiation_monochromator graphite
_diffrn_radiation_source 'fine-focus sealed tube'
_diffrn_radiation_type MoK\a
_diffrn_radiation_wavelength 0.71073
_diffrn_reflns_av_R_equivalents 0.0184
_diffrn_reflns_av_sigmaI/netI 0.0343
_diffrn_reflns_limit_h_max 18
_diffrn_reflns_limit_h_min -17
_diffrn_reflns_limit_k_max 21
_diffrn_reflns_limit_k_min -21
_diffrn_reflns_limit_l_max 25
_diffrn_reflns_limit_l_min -25
_diffrn_reflns_number 58201
_diffrn_reflns_theta_full 27.95
_diffrn_reflns_theta_max 27.95
_diffrn_reflns_theta_min 1.66
_exptl_absorpt_coefficient_mu 0.442
_exptl_absorpt_correction_T_max 0.9655
_exptl_absorpt_correction_T_min 0.7188
_exptl_absorpt_correction_type multi-scan
_exptl_absorpt_process_details
;
58201 Corrected reflections written to file 
 Estimated minimum and maximum transmission:  0.6861  0.7456
 The ratio of these values is more reliable than their absolute values!
 Additional spherical absorption correction applied with mu*r =  0.2000
 Lambda/2 correction factor = 0.0015
;
_exptl_crystal_colour colorless
_exptl_crystal_density_diffrn 1.083
_exptl_crystal_description plate
_exptl_crystal_F_000 1304
_exptl_crystal_size_max 0.80
_exptl_crystal_size_mid 0.40
_exptl_crystal_size_min 0.08
_platon_squeeze_details
; Disordered solvent in the cavities was removed using SQUEEZE. 
This removed 428 electrons from a 10 voids with a total volume
of 1436.5 angstroms. This is consistent with the removal of between
8 and 20 molecules of acetonitrile, acetic acid, and/or toluene. 
This corresponds to 50-60 atoms, which is consistent with the void
size.
;
_refine_diff_density_max 0.753
_refine_diff_density_min -1.021
_refine_diff_density_rms 0.070
_refine_ls_abs_structure_details 'Flack H D (1983), Acta Cryst. A39, 876-881'
_refine_ls_abs_structure_Flack 0.219(11)
_refine_ls_extinction_method none
_refine_ls_goodness_of_fit_ref 1.110
_refine_ls_hydrogen_treatment constr
_refine_ls_matrix_type full
_refine_ls_number_parameters 1495
_refine_ls_number_reflns 33334
_refine_ls_number_restraints 23
_refine_ls_restrained_S_all 1.112
_refine_ls_R_factor_all 0.0693
_refine_ls_R_factor_gt 0.0553
_refine_ls_shift/su_max 0.001
_refine_ls_shift/su_mean 0.000
_refine_ls_structure_factor_coef Fsqd
_refine_ls_weighting_details 'calc w=1/[\s^2^(Fo^2^)+(0.0970P)^2^+1.1396P] where P=(Fo^2^+2Fc^2^)/3'
_refine_ls_weighting_scheme calc
_refine_ls_wR_factor_gt 0.1610
_refine_ls_wR_factor_ref 0.1722
_reflns_number_gt 26055
_reflns_number_total 33334
_reflns_threshold_expression >2sigma(I)
_cod_data_source_file ic4003498_si_002_3.cif
_cod_data_source_block 2
_cod_database_code 4335043

loop_
_symmetry_equiv_pos_as_xyz
'x, y, z'

loop_
_atom_site_label
_atom_site_type_symbol
_atom_site_fract_x
_atom_site_fract_y
_atom_site_fract_z
_atom_site_U_iso_or_equiv
_atom_site_adp_type
_atom_site_occupancy
_atom_site_symmetry_multiplicity
_atom_site_calc_flag
_atom_site_refinement_flags
Zn1 Zn 0.84340(3) 0.80679(3) 1.18976(2) 0.02924(13) Uani 1 1 d .
Zn1' Zn 1.07594(3) 0.53780(3) 0.74377(2) 0.02873(13) Uani 1 1 d .
C1' C 1.2841(4) 1.0535(3) 0.8358(3) 0.0315(11) Uani 1 1 d .
C1'A C 0.6375(5) 0.2907(4) 1.1033(3) 0.0311(11) Uani 1 1 d .
C1 C 1.3253(5) 0.8763(3) 0.8831(3) 0.0379(13) Uani 1 1 d .
C1A C 0.6012(5) 0.4658(4) 1.0459(3) 0.0314(11) Uani 1 1 d .
C2A C 0.5551(6) 0.4585(4) 1.1234(3) 0.0439(14) Uani 1 1 d .
H2AA H 0.4749 0.4785 1.1323 0.053 Uiso 1 1 calc R
C2'A C 0.6273(5) 0.3053(3) 1.0308(3) 0.0348(11) Uani 1 1 d .
H2'A H 0.5531 0.3077 1.0349 0.042 Uiso 1 1 calc R
C2' C 1.3460(6) 0.9740(4) 0.7860(3) 0.0446(14) Uani 1 1 d .
H2'B H 1.4230 0.9693 0.7737 0.054 Uiso 1 1 calc R
C2 C 1.3159(6) 0.9516(4) 0.9303(3) 0.0457(14) Uani 1 1 d .
H2A H 1.3905 0.9389 0.9327 0.055 Uiso 1 1 calc R
C3' C 1.3294(5) 0.9709(4) 0.7141(3) 0.0337(11) Uani 1 1 d .
H3'A H 1.3707 1.0007 0.6792 0.040 Uiso 1 1 calc R
H3'B H 1.2512 1.0000 0.7182 0.040 Uiso 1 1 calc R
C3'A C 0.7048(4) 0.2329(3) 0.9724(3) 0.0290(11) Uani 1 1 d .
H3'C H 0.6789 0.1838 0.9716 0.035 Uiso 1 1 calc R
H3'D H 0.7786 0.2076 0.9774 0.035 Uiso 1 1 calc R
C3 C 1.2426(5) 0.9637(3) 1.0048(3) 0.0348(12) Uani 1 1 d .
H3A H 1.2795 0.9213 1.0349 0.042 Uiso 1 1 calc R
H3B H 1.1754 0.9551 1.0066 0.042 Uiso 1 1 calc R
C3A C 0.5646(5) 0.5175(4) 1.1737(3) 0.0372(12) Uani 1 1 d .
H3AA H 0.5079 0.5790 1.1795 0.045 Uiso 1 1 calc R
H3AB H 0.6373 0.5210 1.1570 0.045 Uiso 1 1 calc R
C4A C 0.5479(5) 0.4718(4) 1.2456(3) 0.0341(12) Uani 1 1 d .
C4 C 1.2166(4) 1.0638(3) 1.0293(3) 0.0299(11) Uani 1 1 d .
C4'A C 0.7040(4) 0.2856(4) 0.9030(3) 0.0287(11) Uani 1 1 d .
C4' C 1.3742(5) 0.8691(4) 0.6924(3) 0.0333(12) Uani 1 1 d .
C5 C 1.2102(4) 1.1115(3) 0.9634(3) 0.0318(11) Uani 1 1 d .
H5A H 1.1340 1.1387 0.9628 0.038 Uiso 1 1 calc R
H5B H 1.2392 1.1593 0.9604 0.038 Uiso 1 1 calc R
C5' C 1.3474(5) 0.8257(4) 0.7614(3) 0.0370(12) Uani 1 1 d .
H5'A H 1.2746 0.8228 0.7733 0.044 Uiso 1 1 calc R
H5'B H 1.4028 0.7644 0.7588 0.044 Uiso 1 1 calc R
C5'A C 0.6909(5) 0.3785(4) 0.9258(3) 0.0414(13) Uani 1 1 d .
H5'C H 0.7626 0.3825 0.9172 0.050 Uiso 1 1 calc R
H5'D H 0.6486 0.4246 0.9002 0.050 Uiso 1 1 calc R
C5A C 0.6008(6) 0.3710(4) 1.2180(3) 0.0419(14) Uani 1 1 d .
H5AA H 0.6790 0.3452 1.2142 0.050 Uiso 1 1 calc R
H5AB H 0.5633 0.3363 1.2501 0.050 Uiso 1 1 calc R
C6'A C 0.6106(4) 0.2862(4) 0.8781(3) 0.0308(11) Uani 1 1 d .
C6 C 1.3123(5) 1.0664(4) 1.0510(3) 0.0381(12) Uani 1 1 d .
C6' C 1.4946(4) 0.8348(4) 0.6521(3) 0.0351(12) Uani 1 1 d .
C6A C 0.4245(6) 0.5034(4) 1.2844(3) 0.0467(15) Uani 1 1 d .
C7 C 1.1593(5) 1.1173(4) 1.1499(3) 0.0344(12) Uani 1 1 d .
C7A C 0.5046(4) 0.5347(4) 1.3601(3) 0.0312(11) Uani 1 1 d .
C7' C 1.4122(5) 0.8098(4) 0.5744(3) 0.0358(13) Uani 1 1 d .
C7'A C 0.7685(4) 0.2251(4) 0.7840(3) 0.0315(11) Uani 1 1 d .
C8A C 0.7017(4) 0.4829(4) 1.2875(3) 0.0334(12) Uani 1 1 d .
H8AA H 0.7141 0.4700 1.3343 0.040 Uiso 1 1 calc R
H8AB H 0.7508 0.4291 1.2536 0.040 Uiso 1 1 calc R
C8' C 1.2215(5) 0.8642(4) 0.6477(3) 0.0353(12) Uani 1 1 d .
H8'A H 1.2046 0.8818 0.6028 0.042 Uiso 1 1 calc R
H8'B H 1.1758 0.9154 0.6848 0.042 Uiso 1 1 calc R
C8 C 1.0108(4) 1.1215(4) 1.1016(3) 0.0318(11) Uani 1 1 d .
H8A H 0.9981 1.1400 1.0557 0.038 Uiso 1 1 calc R
H8B H 0.9638 1.1728 1.1384 0.038 Uiso 1 1 calc R
C8'A C 0.9076(4) 0.2238(3) 0.8342(4) 0.0353(13) Uani 1 1 d .
H8'C H 0.9557 0.1707 0.7993 0.042 Uiso 1 1 calc R
H8'D H 0.9167 0.2072 0.8814 0.042 Uiso 1 1 calc R
C12B C 1.0681(4) 0.3731(4) 0.8114(3) 0.0277(10) Uani 1 1 d .
C12A C 0.8425(4) 0.6249(4) 1.1784(3) 0.0301(11) Uani 1 1 d .
C12 C 0.8596(4) 0.9694(3) 1.1209(3) 0.0254(10) Uani 1 1 d .
C12' C 1.0780(4) 0.7203(3) 0.7568(3) 0.0279(10) Uani 1 1 d .
C13 C 0.8929(4) 1.0401(3) 1.1004(3) 0.0293(11) Uani 1 1 d .
H13A H 0.8596 1.0847 1.0729 0.035 Uiso 1 1 calc R
C13B C 1.0297(4) 0.3055(3) 0.8328(3) 0.0296(11) Uani 1 1 d .
H13B H 1.0617 0.2627 0.8619 0.036 Uiso 1 1 calc R
C13A C 0.8135(5) 0.5522(4) 1.1997(3) 0.0369(13) Uani 1 1 d .
H13C H 0.8509 0.4970 1.1702 0.044 Uiso 1 1 calc R
C13' C 1.1074(4) 0.7933(4) 0.7366(3) 0.0285(11) Uani 1 1 d .
H13D H 1.0713 0.8493 0.7652 0.034 Uiso 1 1 calc R
C14B C 0.9461(4) 0.2987(3) 0.8127(3) 0.0259(10) Uani 1 1 d .
C14' C 1.1929(4) 0.7805(4) 0.6719(3) 0.0288(11) Uani 1 1 d .
C14 C 0.9784(4) 1.0417(3) 1.1226(3) 0.0301(11) Uani 1 1 d .
C14A C 0.7325(5) 0.5580(4) 1.2622(3) 0.0314(11) Uani 1 1 d .
C15' C 1.2410(4) 0.7023(4) 0.6315(3) 0.0314(11) Uani 1 1 d .
H15A H 1.2964 0.6956 0.5872 0.038 Uiso 1 1 calc R
C15 C 1.0253(4) 0.9773(4) 1.1617(3) 0.0313(11) Uani 1 1 d .
H15B H 1.0840 0.9780 1.1760 0.038 Uiso 1 1 calc R
C15B C 0.8997(5) 0.3660(4) 0.7705(3) 0.0323(12) Uani 1 1 d .
H15C H 0.8418 0.3644 0.7556 0.039 Uiso 1 1 calc R
C15A C 0.6734(4) 0.6466(3) 1.3039(3) 0.0290(11) Uani 1 1 d .
H15D H 0.6130 0.6567 1.3460 0.035 Uiso 1 1 calc R
C16B C 0.9368(4) 0.4316(4) 0.7516(3) 0.0298(11) Uani 1 1 d .
C16' C 1.2107(4) 0.6299(3) 0.6539(3) 0.0259(10) Uani 1 1 d .
C16 C 0.9831(4) 0.9081(3) 1.1806(3) 0.0275(10) Uani 1 1 d .
C16A C 0.7089(4) 0.7132(4) 1.2795(3) 0.0296(11) Uani 1 1 d .
C22 C 0.7657(4) 0.9609(3) 1.1033(3) 0.0263(10) Uani 1 1 d .
C22B C 1.1538(4) 0.3882(3) 0.8307(3) 0.0247(10) Uani 1 1 d .
C22' C 0.9909(4) 0.7178(4) 0.8225(3) 0.0294(11) Uani 1 1 d .
C22A C 0.9284(4) 0.6213(4) 1.1115(3) 0.0310(11) Uani 1 1 d .
C23 C 0.7062(5) 1.0150(4) 1.0647(4) 0.0434(15) Uani 1 1 d .
H23A H 0.7226 1.0651 1.0466 0.052 Uiso 1 1 calc R
C23B C 1.2117(4) 0.3281(4) 0.8702(3) 0.0331(12) Uani 1 1 d .
H23B H 1.1957 0.2773 0.8870 0.040 Uiso 1 1 calc R
C23A C 0.9874(5) 0.5486(4) 1.0615(3) 0.0439(15) Uani 1 1 d .
H23C H 0.9743 0.4947 1.0678 0.053 Uiso 1 1 calc R
C23' C 0.9332(5) 0.7935(4) 0.8724(3) 0.0431(14) Uani 1 1 d .
H23D H 0.9487 0.8461 0.8642 0.052 Uiso 1 1 calc R
C24' C 0.8526(5) 0.7909(4) 0.9340(4) 0.0486(16) Uani 1 1 d .
H24A H 0.8097 0.8420 0.9678 0.058 Uiso 1 1 calc R
C24B C 1.2948(5) 0.3463(4) 0.8839(3) 0.0397(13) Uani 1 1 d .
H24B H 1.3350 0.3086 0.9120 0.048 Uiso 1 1 calc R
C24 C 0.6235(5) 1.0009(4) 1.0506(4) 0.0428(14) Uani 1 1 d .
H24C H 0.5820 1.0406 1.0240 0.051 Uiso 1 1 calc R
C24A C 1.0664(5) 0.5555(5) 1.0017(4) 0.0513(17) Uani 1 1 d .
H24D H 1.1078 0.5054 0.9667 0.062 Uiso 1 1 calc R
C25 C 0.6027(4) 0.9274(4) 1.0764(3) 0.0379(13) Uani 1 1 d .
H25A H 0.5469 0.9145 1.0667 0.045 Uiso 1 1 calc R
C25B C 1.3189(4) 0.4196(4) 0.8563(3) 0.0371(13) Uani 1 1 d .
H25B H 1.3770 0.4315 0.8633 0.044 Uiso 1 1 calc R
C25A C 1.0863(5) 0.6309(4) 0.9917(3) 0.0424(14) Uani 1 1 d .
H25C H 1.1421 0.6344 0.9509 0.051 Uiso 1 1 calc R
C25' C 0.8372(5) 0.7081(4) 0.9443(4) 0.0443(14) Uani 1 1 d .
H25D H 0.7871 0.7010 0.9870 0.053 Uiso 1 1 calc R
C26' C 0.8967(5) 0.6393(4) 0.8912(3) 0.0382(13) Uani 1 1 d .
H26A H 0.8845 0.5850 0.8968 0.046 Uiso 1 1 calc R
C26 C 0.6608(4) 0.8734(4) 1.1153(3) 0.0354(12) Uani 1 1 d .
H26B H 0.6420 0.8246 1.1342 0.042 Uiso 1 1 calc R
C26A C 1.0229(5) 0.7035(4) 1.0427(3) 0.0373(13) Uani 1 1 d .
H26C H 1.0348 0.7579 1.0353 0.045 Uiso 1 1 calc R
C26B C 1.2532(4) 0.4753(4) 0.8179(3) 0.0338(12) Uani 1 1 d .
H26D H 1.2651 0.5274 0.8004 0.041 Uiso 1 1 calc R
C32' C 1.2587(4) 0.5374(3) 0.6148(2) 0.0312(11) Uani 1 1 d .
N31A N 0.7141(2) 0.8607(2) 1.28956(14) 0.0302(9) Uani 1 1 d G
C32A C 0.6610(3) 0.80343(16) 1.31721(16) 0.0255(10) Uani 1 1 d G
C33A C 0.5690(3) 0.8328(2) 1.37758(17) 0.0324(11) Uani 1 1 d G
H33A H 0.5327 0.7937 1.3965 0.039 Uiso 1 1 calc R
C34A C 0.5301(3) 0.9194(2) 1.41031(16) 0.0434(15) Uani 1 1 d G
H34A H 0.4672 0.9394 1.4516 0.052 Uiso 1 1 calc R
C35A C 0.5832(3) 0.97660(18) 1.38266(19) 0.0438(15) Uani 1 1 d G
H35A H 0.5566 1.0358 1.4050 0.053 Uiso 1 1 calc R
C36A C 0.6752(3) 0.94725(19) 1.32228(18) 0.0389(13) Uani 1 1 d G
H36A H 0.7114 0.9864 1.3034 0.047 Uiso 1 1 calc R
C32 C 1.0264(4) 0.8313(4) 1.2243(2) 0.0350(11) Uani 1 1 d .
C33 C 1.1100(4) 0.8239(4) 1.2506(3) 0.0528(18) Uani 1 1 d .
H33B H 1.1454 0.8651 1.2408 0.063 Uiso 1 1 calc R
C34 C 1.1401(5) 0.7523(5) 1.2925(4) 0.074(3) Uani 1 1 d .
H34B H 1.1962 0.7445 1.3128 0.089 Uiso 1 1 calc R
C35 C 1.0890(5) 0.6953(4) 1.3038(3) 0.0582(18) Uani 1 1 d .
H35B H 1.1102 0.6445 1.3298 0.070 Uiso 1 1 calc R
C36 C 1.0049(4) 0.7130(4) 1.2763(3) 0.0477(15) Uani 1 1 d .
H36B H 0.9660 0.6744 1.2867 0.057 Uiso 1 1 calc R
N31B N 0.9465(3) 0.5660(2) 0.6977(2) 0.0378(11) Uani 1 1 d G
C32B C 0.8962(3) 0.5046(2) 0.7089(2) 0.0325(11) Uani 1 1 d G
C33B C 0.8107(4) 0.5173(3) 0.6825(3) 0.0587(19) Uani 1 1 d G
H33C H 0.7763 0.4754 0.6901 0.070 Uiso 1 1 calc R
C34B C 0.7754(4) 0.5913(4) 0.6449(3) 0.072(2) Uani 1 1 d G
H34C H 0.7169 0.5999 0.6268 0.086 Uiso 1 1 calc R
C35B C 0.8256(4) 0.6526(3) 0.6337(3) 0.083(3) Uani 1 1 d G
H35C H 0.8015 0.7032 0.6080 0.099 Uiso 1 1 calc R
C36B C 0.9112(4) 0.6399(3) 0.6601(3) 0.0497(16) Uani 1 1 d G
H36C H 0.9455 0.6819 0.6525 0.060 Uiso 1 1 calc R
C33' C 1.3509(4) 0.5112(3) 0.5553(3) 0.0402(13) Uani 1 1 d .
H33D H 1.3862 0.5512 0.5369 0.048 Uiso 1 1 calc R
C34' C 1.3899(4) 0.4242(3) 0.5233(2) 0.0401(14) Uani 1 1 d .
H34D H 1.4532 0.4034 0.4823 0.048 Uiso 1 1 calc R
C35' C 1.3371(4) 0.3692(3) 0.5509(2) 0.0412(14) Uani 1 1 d .
H35D H 1.3601 0.3103 0.5290 0.049 Uiso 1 1 calc R
C36' C 1.2487(4) 0.4023(3) 0.6122(3) 0.0376(12) Uani 1 1 d .
H36D H 1.2135 0.3635 0.6341 0.045 Uiso 1 1 calc R
C71 C 1.3362(3) 1.1001(3) 1.1645(2) 0.0386(12) Uani 1 1 d G
C72 C 1.3610(4) 1.0368(3) 1.2128(2) 0.0679(19) Uani 1 1 d G
H72A H 1.3330 0.9908 1.2190 0.081 Uiso 1 1 calc R
C73 C 1.4269(5) 1.0409(3) 1.2519(3) 0.0644(18) Uani 1 1 d G
H73A H 1.4439 0.9977 1.2849 0.077 Uiso 1 1 calc R
C74 C 1.4679(4) 1.1083(4) 1.2428(3) 0.108(4) Uani 1 1 d G
H74A H 1.5129 1.1111 1.2695 0.129 Uiso 1 1 calc R
C75 C 1.4431(4) 1.1715(3) 1.1945(3) 0.069(2) Uani 1 1 d G
H75A H 1.4711 1.2176 1.1883 0.083 Uiso 1 1 calc R
C76 C 1.3772(4) 1.1674(3) 1.1554(2) 0.070(2) Uani 1 1 d G
H76A H 1.3602 1.2107 1.1224 0.084 Uiso 1 1 calc R
C71B C 0.5908(3) 0.2470(3) 0.7654(2) 0.0414(13) Uani 1 1 d G
C72B C 0.5725(4) 0.3072(3) 0.7141(2) 0.0495(14) Uani 1 1 d G
H72B H 0.6072 0.3488 0.7047 0.059 Uiso 1 1 calc R
C73B C 0.5033(4) 0.3064(3) 0.6765(2) 0.081(3) Uani 1 1 d G
H73B H 0.4908 0.3475 0.6414 0.097 Uiso 1 1 calc R
C74B C 0.4525(4) 0.2455(3) 0.6902(2) 0.0544(16) Uani 1 1 d G
H74B H 0.4052 0.2449 0.6645 0.065 Uiso 1 1 calc R
C75B C 0.4709(4) 0.1853(3) 0.7415(2) 0.0645(19) Uani 1 1 d G
H75B H 0.4361 0.1436 0.7509 0.077 Uiso 1 1 calc R
C76B C 0.5400(4) 0.1860(3) 0.7791(2) 0.0433(13) Uani 1 1 d G
H76B H 0.5526 0.1449 0.8142 0.052 Uiso 1 1 calc R
C71' C 1.6172(3) 0.7619(3) 0.5325(2) 0.0494(16) Uani 1 1 d G
C72' C 1.6497(3) 0.6746(3) 0.5033(2) 0.0494(16) Uani 1 1 d G
H72C H 1.6004 0.6448 0.5155 0.059 Uiso 1 1 calc R
C73' C 1.7543(4) 0.6308(3) 0.4560(2) 0.0615(19) Uani 1 1 d G
H73C H 1.7765 0.5711 0.4360 0.074 Uiso 1 1 calc R
C74' C 1.8265(3) 0.6743(4) 0.4380(2) 0.067(2) Uani 1 1 d G
H74C H 1.8980 0.6444 0.4057 0.080 Uiso 1 1 calc R
C75' C 1.7940(3) 0.7616(4) 0.4673(3) 0.098(4) Uani 1 1 d G
H75C H 1.8433 0.7914 0.4550 0.117 Uiso 1 1 calc R
C76' C 1.6894(3) 0.8054(3) 0.5145(2) 0.0539(18) Uani 1 1 d G
H76C H 1.6672 0.8651 0.5345 0.065 Uiso 1 1 calc R
C71A C 0.3041(2) 0.5826(3) 1.4030(2) 0.0373(12) Uani 1 1 d G
C72A C 0.2733(3) 0.6699(3) 1.4319(2) 0.0554(18) Uani 1 1 d G
H72D H 0.3236 0.6986 1.4195 0.066 Uiso 1 1 calc R
C73A C 0.1687(4) 0.7150(3) 1.4789(2) 0.079(3) Uani 1 1 d G
H73D H 0.1477 0.7746 1.4986 0.094 Uiso 1 1 calc R
C74A C 0.0950(3) 0.6730(4) 1.4969(2) 0.099(4) Uani 1 1 d G
H74D H 0.0236 0.7038 1.5290 0.119 Uiso 1 1 calc R
C75A C 0.1259(3) 0.5857(4) 1.4681(2) 0.066(2) Uani 1 1 d G
H75D H 0.0755 0.5570 1.4804 0.080 Uiso 1 1 calc R
C76A C 0.2304(3) 0.5406(3) 1.4211(2) 0.0536(17) Uani 1 1 d G
H76D H 0.2514 0.4810 1.4014 0.064 Uiso 1 1 calc R
N1 N 1.2785(4) 1.0400(3) 0.9039(3) 0.0395(11) Uani 1 1 d .
N1' N 1.3493(5) 0.8888(3) 0.8143(3) 0.0424(11) Uani 1 1 d .
N1A N 0.5869(5) 0.3711(3) 1.1487(3) 0.0460(12) Uani 1 1 d .
N1'A N 0.6298(4) 0.3892(3) 1.0044(2) 0.0413(11) Uani 1 1 d .
N2A N 0.5872(4) 0.4961(3) 1.2962(2) 0.0344(10) Uani 1 1 d .
N2'A N 0.7978(4) 0.2419(3) 0.8390(2) 0.0302(10) Uani 1 1 d .
N2 N 1.1266(3) 1.1009(3) 1.0940(2) 0.0319(10) Uani 1 1 d .
N2' N 1.3348(4) 0.8452(3) 0.6363(2) 0.0329(10) Uani 1 1 d .
N3' N 1.5124(3) 0.8056(3) 0.5850(3) 0.0354(10) Uani 1 1 d .
N3'A N 0.6512(3) 0.2554(3) 0.8108(2) 0.0300(9) Uani 1 1 d .
N3A N 0.4087(4) 0.5381(3) 1.3525(2) 0.0369(11) Uani 1 1 d .
N3 N 1.2696(4) 1.0975(4) 1.1258(3) 0.0420(12) Uani 1 1 d .
N11B N 1.0206(3) 0.4362(3) 0.7732(2) 0.0243(9) Uani 1 1 d .
N11' N 1.1294(4) 0.6425(3) 0.7146(2) 0.0303(10) Uani 1 1 d .
N11 N 0.9043(3) 0.9077(3) 1.1608(2) 0.0275(9) Uani 1 1 d .
N11A N 0.7916(3) 0.7035(3) 1.2184(2) 0.0258(9) Uani 1 1 d .
N21B N 1.1758(3) 0.4569(3) 0.8054(2) 0.0247(8) Uani 1 1 d .
N21' N 0.9726(3) 0.6451(3) 0.8307(2) 0.0280(9) Uani 1 1 d .
N21A N 0.9458(4) 0.7007(3) 1.1019(2) 0.0340(10) Uani 1 1 d .
N21 N 0.7452(4) 0.8846(3) 1.1293(2) 0.0316(10) Uani 1 1 d .
N31' N 1.2116(3) 0.4832(3) 0.64123(19) 0.0318(10) Uani 1 1 d .
N31 N 0.9742(3) 0.7778(3) 1.2373(2) 0.0344(10) Uani 1 1 d .
O1'A O 0.6806(3) 0.2164(3) 1.1199(2) 0.0403(9) Uani 1 1 d .
O1' O 1.2440(3) 1.1282(2) 0.8125(2) 0.0338(8) Uani 1 1 d .
O1A O 0.6088(4) 0.5346(3) 1.0244(2) 0.0462(11) Uani 1 1 d .
O1 O 1.3140(4) 0.8080(3) 0.9108(2) 0.0446(10) Uani 1 1 d .
O2A O 0.3555(4) 0.5026(4) 1.2597(3) 0.0594(12) Uani 1 1 d .
O2'A O 0.5184(3) 0.3124(4) 0.9144(2) 0.0602(13) Uani 1 1 d .
O2 O 1.4057(4) 1.0434(4) 1.0148(3) 0.0592(12) Uani 1 1 d .
O2' O 1.5619(4) 0.8361(4) 0.6763(3) 0.0609(13) Uani 1 1 d .
O3'A O 0.8235(3) 0.1943(3) 0.7253(2) 0.0456(10) Uani 1 1 d .
O3 O 1.0989(4) 1.1452(3) 1.2129(2) 0.0495(11) Uani 1 1 d .
O3' O 1.4045(3) 0.7883(3) 0.5195(2) 0.0407(9) Uani 1 1 d .
O3A O 0.5139(4) 0.5615(3) 1.4145(2) 0.0424(10) Uani 1 1 d .
O11 O 0.4117(10) 0.7109(6) 0.2670(10) 0.389(14) Uani 1 1 d D
O12 O 0.5062(7) 0.7904(9) 0.2219(8) 0.260(8) Uani 1 1 d D
O13 O 0.3363(11) 0.8510(8) 0.3023(7) 0.312(10) Uani 1 1 d D
O14 O 0.3888(6) 0.7829(9) 0.1824(5) 0.168(5) Uani 1 1 d D
O21 O 0.8729(9) 0.4260(5) 0.0039(6) 0.142(4) Uani 1 1 d .
O22 O 0.8450(5) 0.3678(4) 0.1041(3) 0.097(2) Uani 1 1 d .
O23 O 0.8925(5) 0.2825(4) -0.0005(3) 0.0690(15) Uani 1 1 d .
O24 O 1.0188(4) 0.3198(5) 0.0259(4) 0.105(2) Uani 1 1 d .
O31 O 0.4253(4) 0.5305(4) 0.6966(3) 0.0839(14) Uani 1 1 d .
O32 O 0.6082(3) 0.4890(2) 0.6408(2) 0.0529(8) Uani 1 1 d .
O33 O 0.5302(8) 0.5431(8) 0.7425(4) 0.159(4) Uani 1 1 d .
O34 O 0.4981(5) 0.6370(3) 0.6525(3) 0.108(2) Uani 1 1 d .
O41 O 1.0753(7) -0.0238(7) 0.8280(4) 0.160(4) Uani 1 1 d D
O42 O 1.0464(7) -0.0849(4) 0.9421(5) 0.113(2) Uani 1 1 d D
O43 O 0.9063(5) 0.0134(4) 0.9074(5) 0.114(3) Uani 1 1 d D
O44 O 1.0240(5) 0.0674(3) 0.9332(3) 0.0717(16) Uani 1 1 d D
Cl1 Cl 0.40887(16) 0.78530(13) 0.24917(12) 0.0662(5) Uani 1 1 d D
Cl2 Cl 0.90692(13) 0.35139(10) 0.03190(10) 0.0512(4) Uani 1 1 d .
Cl3 Cl 0.51261(15) 0.55727(13) 0.68468(12) 0.0644(5) Uani 1 1 d .
Cl4 Cl 1.01416(13) -0.00556(10) 0.90034(10) 0.0509(4) Uani 1 1 d D

loop_
_atom_site_aniso_label
_atom_site_aniso_U_11
_atom_site_aniso_U_22
_atom_site_aniso_U_33
_atom_site_aniso_U_23
_atom_site_aniso_U_13
_atom_site_aniso_U_12
Zn1 0.0298(3) 0.0309(3) 0.0283(3) 0.0045(2) -0.0055(2) -0.0162(3)
Zn1' 0.0279(3) 0.0307(3) 0.0298(3) 0.0052(2) -0.0067(2) -0.0158(2)
C1' 0.028(2) 0.022(2) 0.042(3) -0.005(2) -0.005(2) -0.011(2)
C1'A 0.040(3) 0.039(3) 0.022(2) 0.0075(19) -0.008(2) -0.026(2)
C1 0.040(3) 0.020(2) 0.052(3) -0.003(2) -0.014(2) -0.010(2)
C1A 0.041(3) 0.032(3) 0.016(2) 0.0018(18) -0.0063(19) -0.011(2)
C2A 0.062(3) 0.028(3) 0.026(3) 0.0002(19) -0.010(2) -0.002(2)
C2'A 0.044(3) 0.028(2) 0.031(3) 0.0041(19) -0.018(2) -0.008(2)
C2' 0.083(4) 0.036(3) 0.028(3) 0.003(2) -0.013(3) -0.040(3)
C2 0.074(4) 0.024(2) 0.036(3) -0.0002(18) -0.013(2) -0.018(2)
C3' 0.044(3) 0.033(3) 0.030(3) 0.001(2) -0.007(2) -0.025(2)
C3'A 0.036(3) 0.027(2) 0.028(3) 0.007(2) -0.016(2) -0.012(2)
C3 0.053(3) 0.023(2) 0.034(3) -0.0017(18) -0.010(2) -0.024(2)
C3A 0.047(3) 0.028(3) 0.033(3) 0.000(2) -0.004(2) -0.019(2)
C4A 0.043(3) 0.034(3) 0.029(3) 0.001(2) -0.007(2) -0.022(2)
C4 0.034(3) 0.022(2) 0.037(3) -0.0068(19) -0.008(2) -0.016(2)
C4'A 0.023(2) 0.036(3) 0.027(3) 0.008(2) -0.008(2) -0.013(2)
C4' 0.038(3) 0.033(3) 0.029(3) 0.001(2) -0.004(2) -0.018(2)
C5 0.033(3) 0.026(2) 0.036(3) -0.006(2) -0.010(2) -0.010(2)
C5' 0.051(3) 0.031(3) 0.031(3) 0.000(2) -0.008(2) -0.021(2)
C5'A 0.052(3) 0.035(3) 0.024(2) 0.006(2) -0.005(2) -0.008(2)
C5A 0.058(3) 0.030(3) 0.036(3) 0.002(2) -0.007(3) -0.021(3)
C6'A 0.028(2) 0.036(2) 0.030(2) 0.0023(19) -0.013(2) -0.011(2)
C6 0.031(3) 0.044(3) 0.034(3) -0.002(2) -0.010(2) -0.010(2)
C6' 0.027(2) 0.038(3) 0.040(3) 0.005(2) -0.005(2) -0.016(2)
C6A 0.059(4) 0.051(3) 0.033(3) -0.005(2) -0.007(3) -0.031(3)
C7 0.038(3) 0.031(3) 0.035(3) -0.004(2) -0.008(2) -0.016(2)
C7A 0.040(3) 0.034(3) 0.018(2) 0.006(2) 0.001(2) -0.021(2)
C7' 0.031(3) 0.032(3) 0.047(3) 0.003(2) -0.009(2) -0.019(2)
C7'A 0.025(2) 0.039(3) 0.038(3) 0.005(2) -0.011(2) -0.020(2)
C8A 0.029(3) 0.031(3) 0.040(3) 0.004(2) -0.009(2) -0.013(2)
C8' 0.039(3) 0.034(3) 0.034(3) 0.005(2) -0.004(2) -0.022(2)
C8 0.028(3) 0.033(3) 0.040(3) 0.000(2) -0.010(2) -0.017(2)
C8'A 0.029(3) 0.020(2) 0.058(4) 0.000(2) -0.016(3) -0.008(2)
C12B 0.024(2) 0.033(3) 0.026(2) 0.001(2) -0.0074(19) -0.012(2)
C12A 0.028(3) 0.041(3) 0.025(3) 0.004(2) -0.004(2) -0.020(2)
C12 0.018(2) 0.025(2) 0.033(3) -0.0007(19) -0.0058(18) -0.0086(18)
C12' 0.027(3) 0.027(2) 0.027(3) 0.002(2) -0.006(2) -0.009(2)
C13 0.025(2) 0.031(3) 0.041(3) 0.003(2) -0.016(2) -0.014(2)
C13B 0.026(3) 0.025(2) 0.037(3) 0.007(2) -0.009(2) -0.009(2)
C13A 0.039(3) 0.029(3) 0.040(3) -0.006(2) -0.003(2) -0.017(2)
C13' 0.030(3) 0.031(3) 0.023(2) 0.003(2) -0.005(2) -0.013(2)
C14B 0.025(2) 0.030(2) 0.024(2) 0.0021(19) -0.0073(19) -0.013(2)
C14' 0.024(2) 0.036(3) 0.025(2) 0.004(2) -0.0021(19) -0.015(2)
C14 0.023(2) 0.025(2) 0.042(3) -0.004(2) -0.007(2) -0.010(2)
C14A 0.035(3) 0.027(2) 0.036(3) 0.001(2) -0.011(2) -0.017(2)
C15' 0.028(2) 0.041(3) 0.030(3) 0.005(2) -0.006(2) -0.021(2)
C15 0.026(2) 0.039(3) 0.035(3) 0.002(2) -0.011(2) -0.018(2)
C15B 0.032(3) 0.043(3) 0.031(3) 0.007(2) -0.014(2) -0.021(2)
C15A 0.031(2) 0.031(3) 0.022(2) -0.0021(19) -0.001(2) -0.012(2)
C16B 0.029(2) 0.042(3) 0.027(3) 0.007(2) -0.010(2) -0.022(2)
C16' 0.020(2) 0.033(3) 0.027(3) 0.005(2) -0.0067(19) -0.012(2)
C16 0.026(2) 0.027(2) 0.027(3) -0.0003(19) -0.008(2) -0.0077(19)
C16A 0.031(3) 0.033(3) 0.022(2) -0.001(2) -0.003(2) -0.014(2)
C22 0.023(2) 0.030(2) 0.031(3) 0.003(2) -0.007(2) -0.016(2)
C22B 0.016(2) 0.023(2) 0.030(3) -0.0010(19) -0.0056(19) -0.0036(18)
C22' 0.024(2) 0.037(3) 0.029(3) 0.005(2) -0.006(2) -0.016(2)
C22A 0.029(3) 0.033(3) 0.029(3) -0.002(2) -0.003(2) -0.014(2)
C23 0.044(3) 0.032(3) 0.061(4) 0.011(3) -0.024(3) -0.016(3)
C23B 0.028(3) 0.032(3) 0.045(3) 0.007(2) -0.016(2) -0.014(2)
C23A 0.038(3) 0.048(3) 0.041(3) -0.007(3) 0.006(3) -0.026(3)
C23' 0.053(4) 0.028(3) 0.036(3) -0.003(2) -0.001(3) -0.012(3)
C24' 0.046(4) 0.044(4) 0.041(4) -0.004(3) 0.009(3) -0.019(3)
C24B 0.037(3) 0.043(3) 0.049(3) 0.011(3) -0.028(3) -0.015(3)
C24 0.026(3) 0.037(3) 0.063(4) -0.001(3) -0.015(3) -0.009(2)
C24A 0.035(3) 0.061(4) 0.038(3) -0.020(3) 0.007(3) -0.011(3)
C25 0.021(2) 0.045(3) 0.045(3) -0.007(3) -0.009(2) -0.010(2)
C25B 0.027(3) 0.042(3) 0.050(4) 0.004(3) -0.017(3) -0.018(2)
C25A 0.038(3) 0.054(4) 0.024(3) 0.001(2) 0.008(2) -0.020(3)
C25' 0.037(3) 0.041(3) 0.044(3) 0.002(3) 0.000(3) -0.014(3)
C26' 0.032(3) 0.048(3) 0.034(3) 0.005(3) -0.001(2) -0.023(3)
C26 0.030(3) 0.041(3) 0.042(3) 0.004(2) -0.006(2) -0.025(2)
C26A 0.032(3) 0.040(3) 0.033(3) 0.005(2) 0.000(2) -0.014(3)
C26B 0.024(2) 0.033(3) 0.042(3) -0.001(2) -0.009(2) -0.010(2)
C32' 0.034(3) 0.033(3) 0.029(3) 0.001(2) -0.014(2) -0.011(2)
N31A 0.033(2) 0.028(2) 0.027(2) -0.0001(17) -0.0005(18) -0.0158(19)
C32A 0.027(2) 0.030(2) 0.020(2) 0.0071(19) -0.0072(19) -0.014(2)
C33A 0.034(3) 0.038(3) 0.024(3) 0.001(2) -0.007(2) -0.014(2)
C34A 0.044(3) 0.037(3) 0.028(3) -0.001(2) 0.006(2) -0.007(3)
C35A 0.049(4) 0.032(3) 0.045(4) -0.006(3) -0.009(3) -0.014(3)
C36A 0.046(3) 0.035(3) 0.035(3) 0.000(2) -0.012(2) -0.015(2)
C32 0.034(3) 0.051(3) 0.024(2) 0.015(2) -0.011(2) -0.020(2)
C33 0.047(4) 0.077(5) 0.062(4) 0.037(4) -0.040(3) -0.039(4)
C34 0.062(4) 0.104(6) 0.085(5) 0.065(5) -0.055(4) -0.043(5)
C35 0.056(4) 0.062(4) 0.067(4) 0.042(4) -0.032(3) -0.027(3)
C36 0.041(3) 0.055(3) 0.060(4) 0.029(3) -0.024(3) -0.028(3)
N31B 0.029(2) 0.051(3) 0.040(3) 0.023(2) -0.019(2) -0.019(2)
C32B 0.030(3) 0.031(2) 0.041(3) 0.006(2) -0.014(2) -0.015(2)
C33B 0.057(4) 0.070(5) 0.071(5) 0.035(4) -0.035(4) -0.038(4)
C34B 0.070(5) 0.094(6) 0.098(6) 0.053(5) -0.062(5) -0.056(5)
C35B 0.084(6) 0.111(7) 0.096(6) 0.069(6) -0.069(5) -0.057(5)
C36B 0.058(4) 0.045(3) 0.060(4) 0.024(3) -0.034(3) -0.025(3)
C33' 0.043(3) 0.038(3) 0.033(3) 0.005(2) 0.002(2) -0.018(3)
C34' 0.039(3) 0.052(4) 0.026(3) -0.005(3) -0.007(2) -0.016(3)
C35' 0.049(4) 0.036(3) 0.029(3) -0.004(2) -0.010(3) -0.008(3)
C36' 0.042(3) 0.035(3) 0.040(3) 0.001(2) -0.008(2) -0.022(2)
C71 0.028(2) 0.047(3) 0.038(3) -0.008(2) -0.008(2) -0.013(2)
C72 0.088(5) 0.055(4) 0.057(4) 0.000(3) -0.033(4) -0.016(4)
C73 0.078(5) 0.059(4) 0.061(4) 0.007(3) -0.045(4) -0.014(4)
C74 0.054(5) 0.133(8) 0.126(8) -0.058(7) -0.027(5) -0.020(5)
C75 0.055(4) 0.105(5) 0.062(4) 0.002(4) -0.018(3) -0.045(4)
C76 0.063(5) 0.085(5) 0.063(5) -0.012(4) -0.020(4) -0.029(4)
C71B 0.039(3) 0.043(3) 0.047(3) 0.001(2) -0.021(2) -0.014(3)
C72B 0.064(3) 0.044(3) 0.059(3) 0.016(3) -0.041(3) -0.025(3)
C73B 0.088(5) 0.072(5) 0.103(6) 0.005(5) -0.072(5) -0.018(5)
C74B 0.061(4) 0.056(3) 0.051(3) -0.008(3) -0.042(3) -0.008(3)
C75B 0.061(4) 0.076(4) 0.081(5) -0.002(4) -0.040(4) -0.038(3)
C76B 0.047(3) 0.049(3) 0.049(3) 0.013(2) -0.024(3) -0.029(3)
C71' 0.033(3) 0.081(5) 0.023(3) 0.011(3) -0.001(2) -0.017(3)
C72' 0.057(4) 0.046(3) 0.036(3) -0.007(3) -0.008(3) -0.014(3)
C73' 0.046(4) 0.079(5) 0.039(4) 0.001(3) -0.009(3) -0.005(4)
C74' 0.044(4) 0.097(6) 0.039(4) -0.006(4) -0.002(3) -0.013(4)
C75' 0.047(4) 0.203(12) 0.063(5) 0.044(7) -0.029(4) -0.065(6)
C76' 0.041(4) 0.088(5) 0.039(4) 0.008(3) -0.010(3) -0.034(4)
C71A 0.039(3) 0.039(3) 0.030(3) 0.007(2) -0.009(2) -0.014(2)
C72A 0.040(3) 0.078(5) 0.031(3) 0.009(3) -0.008(3) -0.006(3)
C73A 0.066(5) 0.095(6) 0.032(4) -0.011(4) 0.001(3) 0.002(5)
C74A 0.032(4) 0.176(11) 0.047(5) 0.030(6) 0.001(3) -0.008(5)
C75A 0.035(3) 0.109(6) 0.040(4) 0.018(4) 0.005(3) -0.025(4)
C76A 0.037(3) 0.080(5) 0.042(4) 0.020(3) -0.007(3) -0.026(4)
N1 0.051(3) 0.023(2) 0.040(3) -0.0017(17) -0.0086(19) -0.0146(18)
N1' 0.063(3) 0.023(2) 0.040(3) 0.0008(18) -0.014(2) -0.018(2)
N1A 0.076(3) 0.030(2) 0.033(2) 0.0042(19) -0.011(2) -0.027(2)
N1'A 0.065(3) 0.0272(19) 0.027(2) 0.0018(15) -0.0078(17) -0.0174(18)
N2A 0.032(2) 0.037(2) 0.032(2) -0.0002(19) 0.0030(19) -0.022(2)
N2'A 0.031(2) 0.025(2) 0.033(2) -0.0088(17) -0.0022(18) -0.0145(18)
N2 0.022(2) 0.042(3) 0.037(3) 0.000(2) -0.0105(18) -0.0180(19)
N2' 0.039(3) 0.038(2) 0.026(2) -0.0052(19) -0.0059(19) -0.022(2)
N3' 0.024(2) 0.041(3) 0.041(3) 0.005(2) -0.0075(19) -0.015(2)
N3'A 0.027(2) 0.034(2) 0.036(2) 0.0026(16) -0.0158(17) -0.0144(17)
N3A 0.048(3) 0.047(3) 0.017(2) 0.0028(18) -0.0027(18) -0.026(2)
N3 0.041(3) 0.051(3) 0.036(2) -0.010(2) -0.010(2) -0.020(2)
N11B 0.027(2) 0.030(2) 0.021(2) 0.0073(16) -0.0124(16) -0.0124(18)
N11' 0.027(2) 0.027(2) 0.032(2) -0.0043(18) -0.0014(18) -0.0110(18)
N11 0.0193(19) 0.028(2) 0.032(2) -0.0046(17) -0.0027(16) -0.0087(17)
N11A 0.029(2) 0.036(2) 0.0124(18) 0.0047(16) -0.0040(16) -0.0157(19)
N21B 0.0177(18) 0.024(2) 0.030(2) 0.0017(16) -0.0049(16) -0.0075(16)
N21' 0.027(2) 0.029(2) 0.029(2) 0.0011(18) -0.0047(18) -0.0147(18)
N21A 0.034(2) 0.041(3) 0.025(2) 0.010(2) -0.0040(19) -0.018(2)
N21 0.030(2) 0.037(2) 0.033(2) 0.0020(19) -0.0066(19) -0.022(2)
N31' 0.031(2) 0.035(2) 0.031(2) 0.0027(19) -0.0104(18) -0.014(2)
N31 0.043(3) 0.033(2) 0.027(2) 0.0061(18) -0.009(2) -0.017(2)
O1'A 0.047(2) 0.027(2) 0.044(2) 0.0055(17) -0.0111(19) -0.0143(18)
O1' 0.044(2) 0.0259(19) 0.033(2) 0.0027(15) -0.0106(17) -0.0168(17)
O1A 0.074(3) 0.033(2) 0.036(2) 0.0034(18) -0.016(2) -0.027(2)
O1 0.065(3) 0.027(2) 0.036(2) 0.0055(17) -0.008(2) -0.0186(19)
O2A 0.041(2) 0.088(3) 0.056(3) -0.003(2) -0.015(2) -0.031(2)
O2'A 0.0240(19) 0.104(4) 0.041(2) -0.014(2) -0.0125(17) -0.010(2)
O2 0.037(2) 0.093(3) 0.048(3) -0.008(2) -0.0074(19) -0.029(2)
O2' 0.052(3) 0.088(4) 0.045(3) -0.017(2) -0.015(2) -0.029(3)
O3'A 0.040(2) 0.055(2) 0.040(2) -0.0061(19) -0.0040(19) -0.0225(19)
O3 0.047(2) 0.071(3) 0.034(2) -0.009(2) -0.0052(19) -0.032(2)
O3' 0.046(2) 0.050(2) 0.0210(19) -0.0010(17) -0.0028(17) -0.0189(19)
O3A 0.048(2) 0.057(3) 0.034(2) 0.0060(19) -0.0088(19) -0.036(2)
O11 0.232(11) 0.071(5) 0.60(3) -0.083(9) 0.264(15) -0.085(6)
O12 0.091(6) 0.280(13) 0.394(17) 0.241(13) -0.063(8) -0.085(7)
O13 0.316(15) 0.193(10) 0.278(13) -0.162(10) 0.174(12) -0.137(10)
O14 0.075(4) 0.291(12) 0.105(5) -0.070(6) -0.023(4) -0.033(6)
O21 0.227(9) 0.061(4) 0.206(8) 0.035(4) -0.165(8) -0.054(5)
O22 0.099(4) 0.092(4) 0.082(4) -0.053(3) 0.027(3) -0.056(3)
O23 0.087(4) 0.069(3) 0.071(3) -0.014(3) -0.030(3) -0.045(3)
O24 0.043(3) 0.143(6) 0.116(5) -0.052(4) 0.002(3) -0.038(3)
O31 0.061(3) 0.102(3) 0.115(4) 0.042(3) -0.036(3) -0.055(3)
O32 0.0388(16) 0.0407(17) 0.071(2) 0.0065(16) -0.0121(16) -0.0112(14)
O33 0.150(7) 0.273(11) 0.083(5) 0.050(6) -0.065(5) -0.093(7)
O34 0.097(4) 0.042(3) 0.115(4) 0.031(3) 0.029(3) -0.003(2)
O41 0.119(6) 0.228(10) 0.081(5) -0.073(6) 0.012(5) -0.039(6)
O42 0.161(7) 0.062(4) 0.143(6) 0.017(4) -0.085(5) -0.044(4)
O43 0.084(4) 0.065(3) 0.221(8) -0.003(4) -0.077(5) -0.036(3)
O44 0.114(5) 0.039(2) 0.085(4) 0.006(2) -0.061(3) -0.031(3)
Cl1 0.0564(11) 0.0592(12) 0.0749(14) 0.0044(10) -0.0140(10) -0.0191(9)
Cl2 0.0507(9) 0.0398(8) 0.0666(11) -0.0109(7) -0.0247(8) -0.0150(7)
Cl3 0.0493(10) 0.0571(11) 0.0858(15) -0.0037(10) -0.0100(9) -0.0278(9)
Cl4 0.0516(9) 0.0372(8) 0.0658(11) -0.0084(7) -0.0242(8) -0.0137(7)

loop_
_atom_type_symbol
_atom_type_description
_atom_type_scat_dispersion_real
_atom_type_scat_dispersion_imag
_atom_type_scat_source
C C 0.0033 0.0016 'International Tables Vol C Tables 4.2.6.8 and 6.1.1.4'
H H 0.0000 0.0000 'International Tables Vol C Tables 4.2.6.8 and 6.1.1.4'
N N 0.0061 0.0033 'International Tables Vol C Tables 4.2.6.8 and 6.1.1.4'
O O 0.0106 0.0060 'International Tables Vol C Tables 4.2.6.8 and 6.1.1.4'
Cl Cl 0.1484 0.1585 'International Tables Vol C Tables 4.2.6.8 and 6.1.1.4'
Zn Zn 0.2839 1.4301 'International Tables Vol C Tables 4.2.6.8 and 6.1.1.4'

loop_
_geom_angle_atom_site_label_1
_geom_angle_atom_site_label_2
_geom_angle_atom_site_label_3
_geom_angle
N11A Zn1 N11 176.99(18)
N11A Zn1 N21 105.05(16)
N11 Zn1 N21 77.63(17)
N11A Zn1 N31A 76.56(14)
N11 Zn1 N31A 104.84(14)
N21 Zn1 N31A 92.53(16)
N11A Zn1 N21A 75.88(16)
N11 Zn1 N21A 102.74(16)
N21 Zn1 N21A 93.43(18)
N31A Zn1 N21A 152.42(14)
N11A Zn1 N31 102.73(15)
N11 Zn1 N31 74.58(16)
N21 Zn1 N31 152.21(15)
N31A Zn1 N31 94.42(14)
N21A Zn1 N31 92.74(17)
N11B Zn1' N11' 179.04(18)
N11B Zn1' N31B 76.03(14)
N11' Zn1' N31B 103.35(15)
N11B Zn1' N21B 75.15(15)
N11' Zn1' N21B 105.47(17)
N31B Zn1' N21B 151.18(14)
N11B Zn1' N21' 103.60(16)
N11' Zn1' N21' 75.65(16)
N31B Zn1' N21' 92.02(16)
N21B Zn1' N21' 94.49(16)
N11B Zn1' N31' 105.16(15)
N11' Zn1' N31' 75.60(16)
N31B Zn1' N31' 95.69(15)
N21B Zn1' N31' 91.99(15)
N21' Zn1' N31' 151.23(15)
O1' C1' N1 125.9(5)
O1' C1' C2' 119.1(5)
N1 C1' C2' 115.0(5)
O1'A C1'A N1A 126.0(5)
O1'A C1'A C2'A 121.5(5)
N1A C1'A C2'A 112.4(5)
O1 C1 N1' 126.7(5)
O1 C1 C2 118.8(5)
N1' C1 C2 114.5(5)
O1A C1A N1'A 125.6(5)
O1A C1A C2A 121.2(5)
N1'A C1A C2A 113.2(5)
N1A C2A C3A 105.9(5)
N1A C2A C1A 118.0(5)
C3A C2A C1A 117.1(5)
N1'A C2'A C1'A 115.6(4)
N1'A C2'A C3'A 106.7(4)
C1'A C2'A C3'A 116.9(5)
C1' C2' N1' 116.5(5)
C1' C2' C3' 120.6(6)
N1' C2' C3' 106.0(4)
N1 C2 C3 104.5(5)
N1 C2 C1 114.4(5)
C3 C2 C1 116.2(5)
C2' C3' C4' 102.7(5)
C2'A C3'A C4'A 102.1(4)
C2 C3 C4 102.8(4)
C2A C3A C4A 104.1(4)
N2A C4A C6A 103.4(5)
N2A C4A C5A 115.3(5)
C6A C4A C5A 112.4(5)
N2A C4A C3A 116.2(4)
C6A C4A C3A 108.1(5)
C5A C4A C3A 101.6(4)
N2 C4 C5 117.6(4)
N2 C4 C6 101.9(4)
C5 C4 C6 110.1(4)
N2 C4 C3 114.7(4)
C5 C4 C3 103.7(4)
C6 C4 C3 108.7(4)
N2'A C4'A C5'A 114.0(4)
N2'A C4'A C6'A 101.0(4)
C5'A C4'A C6'A 112.7(5)
N2'A C4'A C3'A 115.1(4)
C5'A C4'A C3'A 104.8(4)
C6'A C4'A C3'A 109.5(4)
N2' C4' C6' 99.4(4)
N2' C4' C5' 114.0(4)
C6' C4' C5' 113.3(5)
N2' C4' C3' 114.0(5)
C6' C4' C3' 110.3(5)
C5' C4' C3' 106.0(4)
N1 C5 C4 104.2(4)
N1' C5' C4' 101.7(4)
N1'A C5'A C4'A 102.7(4)
N1A C5A C4A 103.4(5)
O2'A C6'A N3'A 127.6(5)
O2'A C6'A C4'A 124.6(5)
N3'A C6'A C4'A 107.8(4)
O2 C6 N3 125.3(5)
O2 C6 C4 127.9(5)
N3 C6 C4 106.7(5)
O2' C6' N3' 125.9(5)
O2' C6' C4' 124.6(6)
N3' C6' C4' 109.5(5)
O2A C6A N3A 127.5(6)
O2A C6A C4A 127.2(6)
N3A C6A C4A 105.2(5)
O3 C7 N3 124.8(5)
O3 C7 N2 125.8(5)
N3 C7 N2 109.4(5)
O3A C7A N3A 125.2(5)
O3A C7A N2A 126.8(5)
N3A C7A N2A 108.0(4)
O3' C7' N2' 129.2(5)
O3' C7' N3' 125.4(5)
N2' C7' N3' 105.3(5)
O3'A C7'A N2'A 129.0(5)
O3'A C7'A N3'A 125.5(5)
N2'A C7'A N3'A 105.4(5)
C14A C8A N2A 115.9(5)
N2' C8' C14' 111.4(4)
N2 C8 C14 112.7(4)
N2'A C8'A C14B 116.1(4)
N11B C12B C13B 119.9(4)
N11B C12B C22B 113.5(4)
C13B C12B C22B 126.5(5)
N11A C12A C13A 120.7(5)
N11A C12A C22A 116.0(4)
C13A C12A C22A 123.3(5)
N11 C12 C13 122.2(4)
N11 C12 C22 115.7(4)
C13 C12 C22 122.0(5)
N11' C12' C13' 119.9(5)
N11' C12' C22' 113.4(4)
C13' C12' C22' 126.7(5)
C12 C13 C14 116.2(5)
C14B C13B C12B 121.7(5)
C14A C13A C12A 121.9(5)
C12' C13' C14' 117.2(5)
C13B C14B C15B 116.6(4)
C13B C14B C8'A 121.3(5)
C15B C14B C8'A 122.2(4)
C15' C14' C13' 120.8(5)
C15' C14' C8' 122.2(4)
C13' C14' C8' 116.8(4)
C15 C14 C13 121.2(5)
C15 C14 C8 123.6(5)
C13 C14 C8 115.2(5)
C13A C14A C8A 123.7(5)
C13A C14A C15A 116.7(5)
C8A C14A C15A 119.6(5)
C14' C15' C16' 120.5(5)
C14 C15 C16 117.7(5)
C16B C15B C14B 120.6(5)
C16A C15A C14A 117.1(5)
C15B C16B N11B 121.1(5)
C15B C16B C32B 126.1(4)
N11B C16B C32B 112.9(4)
N11' C16' C15' 118.4(5)
N11' C16' C32' 115.0(4)
C15' C16' C32' 126.6(5)
N11 C16 C15 120.7(5)
N11 C16 C32 115.1(5)
C15 C16 C32 124.2(4)
N11A C16A C15A 124.0(5)
N11A C16A C32A 113.0(4)
C15A C16A C32A 123.0(4)
C23 C22 N21 119.8(5)
C23 C22 C12 127.3(5)
N21 C22 C12 112.8(4)
N21B C22B C23B 123.1(5)
N21B C22B C12B 116.2(4)
C23B C22B C12B 120.6(5)
N21' C22' C23' 122.8(5)
N21' C22' C12' 117.8(5)
C23' C22' C12' 119.5(5)
C23A C22A N21A 120.9(5)
C23A C22A C12A 125.5(5)
N21A C22A C12A 113.6(4)
C22 C23 C24 123.0(6)
C22B C23B C24B 116.5(5)
C22A C23A C24A 118.5(6)
C24' C23' C22' 119.4(5)
C23' C24' C25' 117.2(6)
C25B C24B C23B 120.3(5)
C23 C24 C25 117.3(6)
C25A C24A C23A 121.7(6)
C26 C25 C24 120.2(5)
C24B C25B C26B 117.0(5)
C24A C25A C26A 117.8(5)
C26' C25' C24' 118.1(6)
N21' C26' C25' 123.0(6)
C25 C26 N21 123.9(5)
N21A C26A C25A 123.1(6)
N21B C26B C25B 121.7(5)
N31' C32' C33' 121.9(3)
N31' C32' C16' 116.5(4)
C33' C32' C16' 121.5(4)
C32A N31A C36A 120.0
C32A N31A Zn1 113.66(15)
C36A N31A Zn1 126.00(15)
C33A C32A N31A 120.0
C33A C32A C16A 124.1(3)
N31A C32A C16A 115.9(3)
C32A C33A C34A 120.0
C35A C34A C33A 120.0
C34A C35A C36A 120.0
C35A C36A N31A 120.0
N31 C32 C33 124.0(4)
N31 C32 C16 114.2(4)
C33 C32 C16 121.7(4)
C32 C33 C34 116.6(4)
C35 C34 C33 119.4(4)
C34 C35 C36 117.5(4)
N31 C36 C35 125.4(4)
C32B N31B C36B 120.0
C32B N31B Zn1' 115.36(17)
C36B N31B Zn1' 124.64(17)
N31B C32B C33B 120.0
N31B C32B C16B 115.4(3)
C33B C32B C16B 124.6(3)
C34B C33B C32B 120.0
C33B C34B C35B 120.0
C36B C35B C34B 120.0
C35B C36B N31B 120.0
C32' C33' C34' 117.4(4)
C35' C34' C33' 119.6(3)
C34' C35' C36' 117.2(4)
N31' C36' C35' 123.2(4)
N3 C71 C72 120.7(4)
N3 C71 C76 119.3(4)
C72 C71 C76 120.0
C71 C72 C73 120.0
C72 C73 C74 120.0
C75 C74 C73 120.0
C74 C75 C76 120.0
C75 C76 C71 120.0
C72B C71B C76B 120.0
C72B C71B N3'A 119.9(3)
C76B C71B N3'A 119.6(3)
C71B C72B C73B 120.0
C72B C73B C74B 120.0
C75B C74B C73B 120.0
C74B C75B C76B 120.0
C75B C76B C71B 120.0
C72' C71' C76' 120.0
C72' C71' N3' 120.6(3)
C76' C71' N3' 119.3(3)
C71' C72' C73' 120.0
C74' C73' C72' 120.0
C75' C74' C73' 120.0
C74' C75' C76' 120.0
C75' C76' C71' 120.0
C72A C71A C76A 120.0
C72A C71A N3A 120.1(3)
C76A C71A N3A 119.9(3)
C71A C72A C73A 120.0
C72A C73A C74A 120.0
C75A C74A C73A 120.0
C74A C75A C76A 120.0
C75A C76A C71A 120.0
C1' N1 C2 124.3(4)
C1' N1 C5 122.7(5)
C2 N1 C5 111.5(4)
C1 N1' C2' 124.2(4)
C1 N1' C5' 120.9(5)
C2' N1' C5' 112.2(4)
C1'A N1A C2A 123.3(5)
C1'A N1A C5A 119.6(5)
C2A N1A C5A 113.4(4)
C1A N1'A C2'A 125.2(4)
C1A N1'A C5'A 121.4(4)
C2'A N1'A C5'A 112.1(4)
C7A N2A C4A 111.7(5)
C7A N2A C8A 120.9(5)
C4A N2A C8A 127.4(5)
C7'A N2'A C8'A 123.3(5)
C7'A N2'A C4'A 112.7(4)
C8'A N2'A C4'A 123.9(4)
C7 N2 C4 112.3(4)
C7 N2 C8 122.6(5)
C4 N2 C8 125.1(4)
C7' N2' C8' 123.1(5)
C7' N2' C4' 114.2(5)
C8' N2' C4' 122.5(4)
C6' N3' C71' 125.5(4)
C6' N3' C7' 111.3(4)
C71' N3' C7' 122.4(4)
C6'A N3'A C7'A 112.9(4)
C6'A N3'A C71B 126.3(4)
C7'A N3'A C71B 120.7(4)
C7A N3A C6A 111.6(5)
C7A N3A C71A 124.8(4)
C6A N3A C71A 123.0(5)
C7 N3 C71 128.5(5)
C7 N3 C6 109.4(4)
C71 N3 C6 122.0(5)
C12B N11B C16B 120.2(4)
C12B N11B Zn1' 119.5(3)
C16B N11B Zn1' 120.3(3)
C16' N11' C12' 123.2(4)
C16' N11' Zn1' 118.4(3)
C12' N11' Zn1' 118.4(3)
C16 N11 C12 122.0(4)
C16 N11 Zn1 120.0(4)
C12 N11 Zn1 118.0(3)
C12A N11A C16A 119.5(4)
C12A N11A Zn1 119.9(3)
C16A N11A Zn1 120.5(3)
C22B N21B C26B 121.2(5)
C22B N21B Zn1' 115.6(3)
C26B N21B Zn1' 123.2(4)
C22' N21' C26' 119.4(5)
C22' N21' Zn1' 114.6(3)
C26' N21' Zn1' 126.0(4)
C26A N21A C22A 117.8(5)
C26A N21A Zn1 127.8(4)
C22A N21A Zn1 114.3(3)
C26 N21 C22 115.6(5)
C26 N21 Zn1 128.5(4)
C22 N21 Zn1 115.8(3)
C36' N31' C32' 120.7(3)
C36' N31' Zn1' 124.8(3)
C32' N31' Zn1' 114.3(3)
C36 N31 C32 117.1(3)
C36 N31 Zn1 126.9(3)
C32 N31 Zn1 116.1(3)
O11 Cl1 O12 114.8(8)
O11 Cl1 O13 110.8(8)
O12 Cl1 O13 114.5(9)
O11 Cl1 O14 99.6(10)
O12 Cl1 O14 96.4(8)
O13 Cl1 O14 119.5(9)
O21 Cl2 O22 106.3(6)
O21 Cl2 O23 111.2(4)
O22 Cl2 O23 109.8(3)
O21 Cl2 O24 113.6(6)
O22 Cl2 O24 109.1(4)
O23 Cl2 O24 106.8(4)
O33 Cl3 O34 125.5(6)
O33 Cl3 O31 99.9(5)
O34 Cl3 O31 113.6(4)
O33 Cl3 O32 98.6(5)
O34 Cl3 O32 108.6(3)
O31 Cl3 O32 109.1(3)
O43 Cl4 O41 109.1(6)
O43 Cl4 O44 110.6(4)
O41 Cl4 O44 111.8(5)
O43 Cl4 O42 104.9(5)
O41 Cl4 O42 112.7(6)
O44 Cl4 O42 107.5(3)

loop_
_geom_bond_atom_site_label_1
_geom_bond_atom_site_label_2
_geom_bond_distance
Zn1 N11A 2.051(4)
Zn1 N11 2.091(4)
Zn1 N21 2.115(5)
Zn1 N31A 2.154(2)
Zn1 N21A 2.191(5)
Zn1 N31 2.194(4)
Zn1' N11B 2.056(4)
Zn1' N11' 2.088(4)
Zn1' N31B 2.159(2)
Zn1' N21B 2.162(4)
Zn1' N21' 2.193(4)
Zn1' N31' 2.228(4)
C1' O1' 1.259(6)
C1' N1 1.335(7)
C1' C2' 1.442(7)
C1'A O1'A 1.205(6)
C1'A N1A 1.407(7)
C1'A C2'A 1.481(7)
C1 O1 1.253(7)
C1 N1' 1.320(8)
C1 C2 1.496(7)
C1A O1A 1.204(6)
C1A N1'A 1.361(6)
C1A C2A 1.484(7)
C2A N1A 1.431(7)
C2A C3A 1.465(8)
C2'A N1'A 1.441(7)
C2'A C3'A 1.494(8)
C2' N1' 1.454(7)
C2' C3' 1.511(8)
C2 N1 1.458(7)
C2 C3 1.479(8)
C3' C4' 1.540(7)
C3'A C4'A 1.586(7)
C3 C4 1.571(6)
C3A C4A 1.568(8)
C4A N2A 1.407(7)
C4A C6A 1.540(9)
C4A C5A 1.545(8)
C4 N2 1.438(7)
C4 C5 1.495(8)
C4 C6 1.539(7)
C4'A N2'A 1.467(7)
C4'A C5'A 1.505(8)
C4'A C6'A 1.526(7)
C4' N2' 1.497(7)
C4' C6' 1.508(8)
C4' C5' 1.516(8)
C5 N1 1.478(7)
C5' N1' 1.494(7)
C5'A N1'A 1.501(7)
C5A N1A 1.437(8)
C6'A O2'A 1.180(7)
C6'A N3'A 1.304(7)
C6 O2 1.197(7)
C6 N3 1.436(7)
C6' O2' 1.184(7)
C6' N3' 1.336(7)
C6A O2A 1.210(8)
C6A N3A 1.393(7)
C7 O3 1.251(7)
C7 N3 1.375(7)
C7 N2 1.383(7)
C7A O3A 1.231(6)
C7A N3A 1.373(7)
C7A N2A 1.387(7)
C7' O3' 1.196(7)
C7' N2' 1.326(7)
C7' N3' 1.454(7)
C7'A O3'A 1.174(7)
C7'A N2'A 1.340(7)
C7'A N3'A 1.444(6)
C8A C14A 1.456(7)
C8A N2A 1.486(7)
C8' N2' 1.440(7)
C8' C14' 1.566(7)
C8 N2 1.482(6)
C8 C14 1.523(7)
C8'A N2'A 1.423(7)
C8'A C14B 1.497(7)
C12B N11B 1.337(6)
C12B C13B 1.386(7)
C12B C22B 1.465(7)
C12A N11A 1.333(7)
C12A C13A 1.390(8)
C12A C22A 1.469(7)
C12 N11 1.333(7)
C12 C13 1.389(7)
C12 C22 1.509(6)
C12' N11' 1.343(6)
C12' C13' 1.394(7)
C12' C22' 1.491(7)
C13 C14 1.402(7)
C13B C14B 1.385(7)
C13A C14A 1.371(8)
C13' C14' 1.412(7)
C14B C15B 1.424(7)
C14' C15' 1.332(7)
C14 C15 1.356(8)
C14A C15A 1.472(7)
C15' C16' 1.399(7)
C15 C16 1.436(7)
C15B C16B 1.339(7)
C15A C16A 1.361(7)
C16B N11B 1.390(6)
C16B C32B 1.461(6)
C16' N11' 1.330(6)
C16' C32' 1.507(6)
C16 N11 1.279(6)
C16 C32 1.522(7)
C16A N11A 1.353(6)
C16A C32A 1.466(6)
C22 C23 1.349(8)
C22 N21 1.411(6)
C22B N21B 1.302(6)
C22B C23B 1.393(7)
C22' N21' 1.286(6)
C22' C23' 1.398(8)
C22A C23A 1.370(8)
C22A N21A 1.387(7)
C23 C24 1.365(8)
C23B C24B 1.401(7)
C23A C24A 1.379(8)
C23' C24' 1.391(8)
C24' C25' 1.428(9)
C24B C25B 1.396(8)
C24 C25 1.369(9)
C24A C25A 1.342(9)
C25 C26 1.344(8)
C25B C26B 1.407(8)
C25A C26A 1.384(8)
C25' C26' 1.366(9)
C26' N21' 1.359(7)
C26 N21 1.365(7)
C26A N21A 1.336(7)
C26B N21B 1.314(6)
C32' N31' 1.288(5)
C32' C33' 1.382(5)
N31A C32A 1.3900
N31A C36A 1.3900
C32A C33A 1.3900
C33A C34A 1.3900
C34A C35A 1.3900
C35A C36A 1.3900
C32 N31 1.299(5)
C32 C33 1.383(5)
C33 C34 1.403(6)
C34 C35 1.336(8)
C35 C36 1.372(6)
C36 N31 1.293(5)
N31B C32B 1.3900
N31B C36B 1.3900
C32B C33B 1.3900
C33B C34B 1.3900
C34B C35B 1.3900
C35B C36B 1.3900
C33' C34' 1.391(5)
C34' C35' 1.357(6)
C35' C36' 1.379(5)
C36' N31' 1.285(5)
C71 N3 1.385(6)
C71 C72 1.3900
C71 C76 1.3900
C72 C73 1.3900
C73 C74 1.3900
C74 C75 1.3900
C75 C76 1.3900
C71B C72B 1.3900
C71B C76B 1.3900
C71B N3'A 1.445(5)
C72B C73B 1.3900
C73B C74B 1.3900
C74B C75B 1.3900
C75B C76B 1.3900
C71' C72' 1.3900
C71' C76' 1.3900
C71' N3' 1.433(5)
C72' C73' 1.3900
C73' C74' 1.3900
C74' C75' 1.3900
C75' C76' 1.3900
C71A C72A 1.3900
C71A C76A 1.3900
C71A N3A 1.416(6)
C72A C73A 1.3900
C73A C74A 1.3900
C74A C75A 1.3900
C75A C76A 1.3900
O11 Cl1 1.227(9)
O12 Cl1 1.334(8)
O13 Cl1 1.364(8)
O14 Cl1 1.432(8)
O21 Cl2 1.288(7)
O22 Cl2 1.393(6)
O23 Cl2 1.407(4)
O24 Cl2 1.416(6)
O31 Cl3 1.394(5)
O32 Cl3 1.410(4)
O33 Cl3 1.234(7)
O34 Cl3 1.385(5)
O41 Cl4 1.392(7)
O42 Cl4 1.495(7)
O43 Cl4 1.383(6)
O44 Cl4 1.433(5)

loop_
_geom_torsion_atom_site_label_1
_geom_torsion_atom_site_label_2
_geom_torsion_atom_site_label_3
_geom_torsion_atom_site_label_4
_geom_torsion
O1A C1A C2A N1A -155.1(6)
N1'A C1A C2A N1A 26.4(8)
O1A C1A C2A C3A -26.7(9)
N1'A C1A C2A C3A 154.8(6)
O1'A C1'A C2'A N1'A -148.6(5)
N1A C1'A C2'A N1'A 34.6(7)
O1'A C1'A C2'A C3'A -21.8(8)
N1A C1'A C2'A C3'A 161.5(5)
O1' C1' C2' N1' -153.8(5)
N1 C1' C2' N1' 28.6(8)
O1' C1' C2' C3' -23.0(8)
N1 C1' C2' C3' 159.4(5)
O1 C1 C2 N1 -152.1(6)
N1' C1 C2 N1 30.3(8)
O1 C1 C2 C3 -30.1(9)
N1' C1 C2 C3 152.3(6)
C1' C2' C3' C4' -159.3(5)
N1' C2' C3' C4' -24.1(6)
N1'A C2'A C3'A C4'A -26.8(5)
C1'A C2'A C3'A C4'A -157.9(4)
N1 C2 C3 C4 -32.4(6)
C1 C2 C3 C4 -159.4(5)
N1A C2A C3A C4A -26.8(7)
C1A C2A C3A C4A -160.8(5)
C2A C3A C4A N2A 159.9(5)
C2A C3A C4A C6A -84.5(6)
C2A C3A C4A C5A 34.0(6)
C2 C3 C4 N2 165.9(5)
C2 C3 C4 C5 36.3(6)
C2 C3 C4 C6 -80.8(6)
C2'A C3'A C4'A N2'A 160.5(4)
C2'A C3'A C4'A C5'A 34.5(5)
C2'A C3'A C4'A C6'A -86.6(5)
C2' C3' C4' N2' 160.3(5)
C2' C3' C4' C6' -88.9(6)
C2' C3' C4' C5' 34.1(6)
N2 C4 C5 N1 -153.2(4)
C6 C4 C5 N1 90.7(5)
C3 C4 C5 N1 -25.4(5)
N2' C4' C5' N1' -156.2(5)
C6' C4' C5' N1' 91.1(6)
C3' C4' C5' N1' -30.0(6)
N2'A C4'A C5'A N1'A -154.8(4)
C6'A C4'A C5'A N1'A 90.9(5)
C3'A C4'A C5'A N1'A -28.1(5)
N2A C4A C5A N1A -154.6(5)
C6A C4A C5A N1A 87.1(6)
C3A C4A C5A N1A -28.1(6)
N2'A C4'A C6'A O2'A 176.6(6)
C5'A C4'A C6'A O2'A -61.4(8)
C3'A C4'A C6'A O2'A 54.8(8)
N2'A C4'A C6'A N3'A -5.0(5)
C5'A C4'A C6'A N3'A 117.0(5)
C3'A C4'A C6'A N3'A -126.8(5)
N2 C4 C6 O2 -179.0(7)
C5 C4 C6 O2 -53.4(8)
C3 C4 C6 O2 59.5(8)
N2 C4 C6 N3 4.3(6)
C5 C4 C6 N3 129.9(5)
C3 C4 C6 N3 -117.1(5)
N2' C4' C6' O2' -177.2(6)
C5' C4' C6' O2' -55.9(8)
C3' C4' C6' O2' 62.7(8)
N2' C4' C6' N3' 4.5(6)
C5' C4' C6' N3' 125.8(5)
C3' C4' C6' N3' -115.5(5)
N2A C4A C6A O2A 174.2(7)
C5A C4A C6A O2A -60.8(9)
C3A C4A C6A O2A 50.5(8)
N2A C4A C6A N3A -2.2(6)
C5A C4A C6A N3A 122.7(5)
C3A C4A C6A N3A -126.0(5)
N11 C12 C13 C14 1.6(8)
C22 C12 C13 C14 177.6(5)
N11B C12B C13B C14B 3.1(8)
C22B C12B C13B C14B 178.4(5)
N11A C12A C13A C14A -0.2(9)
C22A C12A C13A C14A -179.5(5)
N11' C12' C13' C14' -1.1(8)
C22' C12' C13' C14' 179.8(5)
C12B C13B C14B C15B -1.5(8)
C12B C13B C14B C8'A 178.1(5)
N2'A C8'A C14B C13B 153.8(5)
N2'A C8'A C14B C15B -26.6(7)
C12' C13' C14' C15' 1.6(8)
C12' C13' C14' C8' 177.0(5)
N2' C8' C14' C15' -60.1(7)
N2' C8' C14' C13' 124.6(5)
C12 C13 C14 C15 0.2(8)
C12 C13 C14 C8 -178.0(5)
N2 C8 C14 C15 29.3(7)
N2 C8 C14 C13 -152.6(5)
C12A C13A C14A C8A -178.2(6)
C12A C13A C14A C15A 3.2(9)
N2A C8A C14A C13A -119.3(6)
N2A C8A C14A C15A 59.3(7)
C13' C14' C15' C16' -2.7(8)
C8' C14' C15' C16' -177.8(5)
C13 C14 C15 C16 -1.0(8)
C8 C14 C15 C16 177.0(5)
C13B C14B C15B C16B 0.3(8)
C8'A C14B C15B C16B -179.3(5)
C13A C14A C15A C16A -4.3(8)
C8A C14A C15A C16A 177.0(5)
C14B C15B C16B N11B -0.6(8)
C14B C15B C16B C32B -179.7(5)
C14' C15' C16' N11' 3.2(8)
C14' C15' C16' C32' -178.9(5)
C14 C15 C16 N11 0.2(8)
C14 C15 C16 C32 -179.9(5)
C14A C15A C16A N11A 2.6(8)
C14A C15A C16A C32A -177.2(5)
N11 C12 C22 C23 179.2(6)
C13 C12 C22 C23 2.9(9)
N11 C12 C22 N21 -3.4(6)
C13 C12 C22 N21 -179.7(5)
N11B C12B C22B N21B -3.4(6)
C13B C12B C22B N21B -179.0(5)
N11B C12B C22B C23B -179.6(5)
C13B C12B C22B C23B 4.9(8)
N11' C12' C22' N21' -1.8(7)
C13' C12' C22' N21' 177.3(5)
N11' C12' C22' C23' 178.0(5)
C13' C12' C22' C23' -2.9(8)
N11A C12A C22A C23A -177.2(5)
C13A C12A C22A C23A 2.1(9)
N11A C12A C22A N21A 2.3(7)
C13A C12A C22A N21A -178.3(5)
N21 C22 C23 C24 1.7(9)
C12 C22 C23 C24 178.9(6)
N21B C22B C23B C24B 1.9(8)
C12B C22B C23B C24B 177.8(5)
N21A C22A C23A C24A 1.2(9)
C12A C22A C23A C24A -179.2(6)
N21' C22' C23' C24' 0.4(9)
C12' C22' C23' C24' -179.4(6)
C22' C23' C24' C25' 2.9(10)
C22B C23B C24B C25B -2.3(9)
C22 C23 C24 C25 -1.0(10)
C22A C23A C24A C25A 0.0(11)
C23 C24 C25 C26 1.5(9)
C23B C24B C25B C26B 2.8(9)
C23A C24A C25A C26A -1.6(10)
C23' C24' C25' C26' -4.4(10)
C24' C25' C26' N21' 2.8(10)
C24 C25 C26 N21 -2.8(9)
C24A C25A C26A N21A 2.0(10)
C24B C25B C26B N21B -3.1(9)
N11' C16' C32' N31' 4.7(6)
C15' C16' C32' N31' -173.2(5)
N11' C16' C32' C33' -173.0(4)
C15' C16' C32' C33' 9.1(7)
N11A Zn1 N31A C32A -4.04(19)
N11 Zn1 N31A C32A 178.71(19)
N21 Zn1 N31A C32A 100.8(2)
N21A Zn1 N31A C32A -1.5(4)
N31 Zn1 N31A C32A -106.09(19)
N11A Zn1 N31A C36A -177.3(2)
N11 Zn1 N31A C36A 5.5(2)
N21 Zn1 N31A C36A -72.4(2)
N21A Zn1 N31A C36A -174.7(3)
N31 Zn1 N31A C36A 80.7(2)
C36A N31A C32A C33A 0.0
Zn1 N31A C32A C33A -173.7(2)
C36A N31A C32A C16A -179.3(4)
Zn1 N31A C32A C16A 7.0(3)
N11A C16A C32A C33A 174.0(3)
C15A C16A C32A C33A -6.1(7)
N11A C16A C32A N31A -6.7(5)
C15A C16A C32A N31A 173.2(4)
N31A C32A C33A C34A 0.0
C16A C32A C33A C34A 179.3(4)
C32A C33A C34A C35A 0.0
C33A C34A C35A C36A 0.0
C34A C35A C36A N31A 0.0
C32A N31A C36A C35A 0.0
Zn1 N31A C36A C35A 172.8(3)
N11 C16 C32 N31 -2.3(6)
C15 C16 C32 N31 177.9(5)
N11 C16 C32 C33 -178.7(5)
C15 C16 C32 C33 1.4(8)
N31 C32 C33 C34 1.4(8)
C16 C32 C33 C34 177.5(5)
C32 C33 C34 C35 1.1(9)
C33 C34 C35 C36 -3.4(9)
C34 C35 C36 N31 3.6(9)
N11B Zn1' N31B C32B -1.3(2)
N11' Zn1' N31B C32B 179.4(2)
N21B Zn1' N31B C32B -1.7(5)
N21' Zn1' N31B C32B -104.8(2)
N31' Zn1' N31B C32B 102.9(2)
N11B Zn1' N31B C36B 177.6(3)
N11' Zn1' N31B C36B -1.6(3)
N21B Zn1' N31B C36B 177.2(3)
N21' Zn1' N31B C36B 74.1(3)
N31' Zn1' N31B C36B -78.1(3)
C36B N31B C32B C33B 0.0
Zn1' N31B C32B C33B 179.0(3)
C36B N31B C32B C16B -177.6(4)
Zn1' N31B C32B C16B 1.4(4)
C15B C16B C32B N31B 178.6(5)
N11B C16B C32B N31B -0.6(6)
C15B C16B C32B C33B 1.1(7)
N11B C16B C32B C33B -178.0(4)
N31B C32B C33B C34B 0.0
C16B C32B C33B C34B 177.3(5)
C32B C33B C34B C35B 0.0
C33B C34B C35B C36B 0.0
C34B C35B C36B N31B 0.0
C32B N31B C36B C35B 0.0
Zn1' N31B C36B C35B -178.9(3)
N31' C32' C33' C34' 1.7(6)
C16' C32' C33' C34' 179.2(4)
C32' C33' C34' C35' 0.2(6)
C33' C34' C35' C36' -2.7(6)
C34' C35' C36' N31' 3.9(6)
N3 C71 C72 C73 -179.2(5)
C76 C71 C72 C73 0.0
C71 C72 C73 C74 0.0
C72 C73 C74 C75 0.0
C73 C74 C75 C76 0.0
C74 C75 C76 C71 0.0
N3 C71 C76 C75 179.2(4)
C72 C71 C76 C75 0.0
C76B C71B C72B C73B 0.0
N3'A C71B C72B C73B -172.0(4)
C71B C72B C73B C74B 0.0
C72B C73B C74B C75B 0.0
C73B C74B C75B C76B 0.0
C74B C75B C76B C71B 0.0
C72B C71B C76B C75B 0.0
N3'A C71B C76B C75B 172.0(4)
C76' C71' C72' C73' 0.0
N3' C71' C72' C73' -175.7(4)
C71' C72' C73' C74' 0.0
C72' C73' C74' C75' 0.0
C73' C74' C75' C76' 0.0
C74' C75' C76' C71' 0.0
C72' C71' C76' C75' 0.0
N3' C71' C76' C75' 175.7(4)
C76A C71A C72A C73A 0.0
N3A C71A C72A C73A 177.0(4)
C71A C72A C73A C74A 0.0
C72A C73A C74A C75A 0.0
C73A C74A C75A C76A 0.0
C74A C75A C76A C71A 0.0
C72A C71A C76A C75A 0.0
N3A C71A C76A C75A -177.0(4)
O1' C1' N1 C2 173.3(6)
C2' C1' N1 C2 -9.3(8)
O1' C1' N1 C5 8.5(8)
C2' C1' N1 C5 -174.1(5)
C3 C2 N1 C1' -148.6(5)
C1 C2 N1 C1' -20.5(8)
C3 C2 N1 C5 17.7(6)
C1 C2 N1 C5 145.8(5)
C4 C5 N1 C1' 172.3(5)
C4 C5 N1 C2 5.8(6)
O1 C1 N1' C2' 170.7(6)
C2 C1 N1' C2' -12.0(9)
O1 C1 N1' C5' 10.7(10)
C2 C1 N1' C5' -172.0(6)
C1' C2' N1' C1 -18.2(9)
C3' C2' N1' C1 -155.6(6)
C1' C2' N1' C5' 143.3(6)
C3' C2' N1' C5' 5.9(7)
C4' C5' N1' C1 177.4(5)
C4' C5' N1' C2' 15.1(7)
O1'A C1'A N1A C2A 168.1(6)
C2'A C1'A N1A C2A -15.4(8)
O1'A C1'A N1A C5A 11.3(9)
C2'A C1'A N1A C5A -172.2(5)
C3A C2A N1A C1'A -149.2(6)
C1A C2A N1A C1'A -15.7(9)
C3A C2A N1A C5A 8.9(8)
C1A C2A N1A C5A 142.5(6)
C4A C5A N1A C1'A 172.2(5)
C4A C5A N1A C2A 13.2(7)
O1A C1A N1'A C2'A 175.6(6)
C2A C1A N1'A C2'A -5.9(8)
O1A C1A N1'A C5'A 9.4(9)
C2A C1A N1'A C5'A -172.1(5)
C1'A C2'A N1'A C1A -25.3(8)
C3'A C2'A N1'A C1A -157.1(5)
C1'A C2'A N1'A C5'A 142.0(5)
C3'A C2'A N1'A C5'A 10.2(6)
C4'A C5'A N1'A C1A 180.0(5)
C4'A C5'A N1'A C2'A 12.1(6)
O3A C7A N2A C4A 179.0(5)
N3A C7A N2A C4A -1.0(6)
O3A C7A N2A C8A 0.0(8)
N3A C7A N2A C8A -180.0(4)
C6A C4A N2A C7A 2.0(6)
C5A C4A N2A C7A -121.1(5)
C3A C4A N2A C7A 120.2(5)
C6A C4A N2A C8A -179.1(5)
C5A C4A N2A C8A 57.7(7)
C3A C4A N2A C8A -60.9(8)
C14A C8A N2A C7A -88.6(6)
C14A C8A N2A C4A 92.6(7)
O3'A C7'A N2'A C8'A 0.2(9)
N3'A C7'A N2'A C8'A -178.4(4)
O3'A C7'A N2'A C4'A 176.8(6)
N3'A C7'A N2'A C4'A -1.8(6)
C14B C8'A N2'A C7'A 90.4(6)
C14B C8'A N2'A C4'A -85.8(7)
C5'A C4'A N2'A C7'A -117.0(5)
C6'A C4'A N2'A C7'A 4.1(6)
C3'A C4'A N2'A C7'A 121.9(5)
C5'A C4'A N2'A C8'A 59.6(6)
C6'A C4'A N2'A C8'A -179.3(5)
C3'A C4'A N2'A C8'A -61.5(6)
O3 C7 N2 C4 -176.3(5)
N3 C7 N2 C4 3.4(6)
O3 C7 N2 C8 4.5(9)
N3 C7 N2 C8 -175.8(5)
C5 C4 N2 C7 -125.2(5)
C6 C4 N2 C7 -4.7(6)
C3 C4 N2 C7 112.5(5)
C5 C4 N2 C8 54.0(6)
C6 C4 N2 C8 174.4(5)
C3 C4 N2 C8 -68.4(7)
C14 C8 N2 C7 -92.2(6)
C14 C8 N2 C4 88.8(6)
O3' C7' N2' C8' 0.3(9)
N3' C7' N2' C8' 177.6(5)
O3' C7' N2' C4' -176.2(6)
N3' C7' N2' C4' 1.1(6)
C14' C8' N2' C7' 87.9(6)
C14' C8' N2' C4' -95.9(6)
C6' C4' N2' C7' -3.4(6)
C5' C4' N2' C7' -124.2(5)
C3' C4' N2' C7' 113.9(5)
C6' C4' N2' C8' -179.9(5)
C5' C4' N2' C8' 59.3(7)
C3' C4' N2' C8' -62.6(6)
O2' C6' N3' C71' 6.9(10)
C4' C6' N3' C71' -174.9(5)
O2' C6' N3' C7' 177.4(6)
C4' C6' N3' C7' -4.4(6)
C72' C71' N3' C6' 118.6(5)
C76' C71' N3' C6' -57.1(6)
C72' C71' N3' C7' -50.9(6)
C76' C71' N3' C7' 133.4(4)
O3' C7' N3' C6' 179.5(6)
N2' C7' N3' C6' 2.1(6)
O3' C7' N3' C71' -9.6(8)
N2' C7' N3' C71' 173.0(5)
O2'A C6'A N3'A C7'A -177.3(6)
C4'A C6'A N3'A C7'A 4.4(6)
O2'A C6'A N3'A C71B 0.3(10)
C4'A C6'A N3'A C71B -178.0(4)
O3'A C7'A N3'A C6'A 179.6(6)
N2'A C7'A N3'A C6'A -1.8(6)
O3'A C7'A N3'A C71B 1.8(8)
N2'A C7'A N3'A C71B -179.6(4)
C72B C71B N3'A C6'A 105.5(5)
C76B C71B N3'A C6'A -66.6(6)
C72B C71B N3'A C7'A -77.1(5)
C76B C71B N3'A C7'A 110.8(5)
O3A C7A N3A C6A 179.4(5)
N2A C7A N3A C6A -0.6(6)
O3A C7A N3A C71A 7.9(8)
N2A C7A N3A C71A -172.1(5)
O2A C6A N3A C7A -174.6(7)
C4A C6A N3A C7A 1.8(7)
O2A C6A N3A C71A -2.9(10)
C4A C6A N3A C71A 173.5(4)
C72A C71A N3A C7A 47.4(6)
C76A C71A N3A C7A -135.7(4)
C72A C71A N3A C6A -123.2(5)
C76A C71A N3A C6A 53.8(6)
O3 C7 N3 C71 3.1(10)
N2 C7 N3 C71 -176.6(5)
O3 C7 N3 C6 179.4(6)
N2 C7 N3 C6 -0.3(7)
C72 C71 N3 C7 70.5(7)
C76 C71 N3 C7 -108.7(6)
C72 C71 N3 C6 -105.4(6)
C76 C71 N3 C6 75.4(6)
O2 C6 N3 C7 -179.4(6)
C4 C6 N3 C7 -2.6(7)
O2 C6 N3 C71 -2.8(10)
C4 C6 N3 C71 174.0(5)
C13B C12B N11B C16B -3.4(7)
C22B C12B N11B C16B -179.3(4)
C13B C12B N11B Zn1' 178.6(4)
C22B C12B N11B Zn1' 2.7(6)
C15B C16B N11B C12B 2.2(8)
C32B C16B N11B C12B -178.6(4)
C15B C16B N11B Zn1' -179.8(4)
C32B C16B N11B Zn1' -0.6(6)
N11' Zn1' N11B C12B -131(10)
N31B Zn1' N11B C12B 179.1(4)
N21B Zn1' N11B C12B -1.2(4)
N21' Zn1' N11B C12B -92.2(4)
N31' Zn1' N11B C12B 86.9(4)
N11' Zn1' N11B C16B 51(11)
N31B Zn1' N11B C16B 1.0(4)
N21B Zn1' N11B C16B -179.2(4)
N21' Zn1' N11B C16B 89.7(4)
N31' Zn1' N11B C16B -91.2(4)
C15' C16' N11' C12' -2.8(8)
C32' C16' N11' C12' 179.1(4)
C15' C16' N11' Zn1' 175.2(4)
C32' C16' N11' Zn1' -2.9(6)
C13' C12' N11' C16' 1.8(8)
C22' C12' N11' C16' -179.0(5)
C13' C12' N11' Zn1' -176.2(4)
C22' C12' N11' Zn1' 3.0(6)
N11B Zn1' N11' C16' -141(10)
N31B Zn1' N11' C16' -91.8(4)
N21B Zn1' N11' C16' 88.8(4)
N21' Zn1' N11' C16' 179.5(4)
N31' Zn1' N11' C16' 0.7(4)
N11B Zn1' N11' C12' 37(11)
N31B Zn1' N11' C12' 86.2(4)
N21B Zn1' N11' C12' -93.2(4)
N21' Zn1' N11' C12' -2.4(4)
N31' Zn1' N11' C12' 178.8(4)
C15 C16 N11 C12 1.5(8)
C32 C16 N11 C12 -178.4(4)
C15 C16 N11 Zn1 -179.5(4)
C32 C16 N11 Zn1 0.6(6)
C13 C12 N11 C16 -2.5(8)
C22 C12 N11 C16 -178.8(4)
C13 C12 N11 Zn1 178.5(4)
C22 C12 N11 Zn1 2.2(6)
N11A Zn1 N11 C16 -26(3)
N21 Zn1 N11 C16 -179.5(4)
N31A Zn1 N11 C16 91.2(4)
N21A Zn1 N11 C16 -88.7(4)
N31 Zn1 N11 C16 0.6(4)
N11A Zn1 N11 C12 153(3)
N21 Zn1 N11 C12 -0.5(4)
N31A Zn1 N11 C12 -89.8(4)
N21A Zn1 N11 C12 90.3(4)
N31 Zn1 N11 C12 179.6(4)
C13A C12A N11A C16A -1.8(8)
C22A C12A N11A C16A 177.6(5)
C13A C12A N11A Zn1 175.4(4)
C22A C12A N11A Zn1 -5.2(6)
C15A C16A N11A C12A 0.5(8)
C32A C16A N11A C12A -179.7(4)
C15A C16A N11A Zn1 -176.7(4)
C32A C16A N11A Zn1 3.1(6)
N11 Zn1 N11A C12A -59(3)
N21 Zn1 N11A C12A 94.2(4)
N31A Zn1 N11A C12A -176.8(4)
N21A Zn1 N11A C12A 4.4(4)
N31 Zn1 N11A C12A -85.2(4)
N11 Zn1 N11A C16A 118(3)
N21 Zn1 N11A C16A -88.6(4)
N31A Zn1 N11A C16A 0.4(4)
N21A Zn1 N11A C16A -178.4(4)
N31 Zn1 N11A C16A 91.9(4)
C23B C22B N21B C26B -2.1(8)
C12B C22B N21B C26B -178.2(5)
C23B C22B N21B Zn1' 178.6(4)
C12B C22B N21B Zn1' 2.5(5)
C25B C26B N21B C22B 2.8(8)
C25B C26B N21B Zn1' -178.0(4)
N11B Zn1' N21B C22B -0.8(3)
N11' Zn1' N21B C22B 178.4(3)
N31B Zn1' N21B C22B -0.4(6)
N21' Zn1' N21B C22B 102.1(3)
N31' Zn1' N21B C22B -106.0(3)
N11B Zn1' N21B C26B 179.9(4)
N11' Zn1' N21B C26B -0.9(4)
N31B Zn1' N21B C26B -179.7(4)
N21' Zn1' N21B C26B -77.2(4)
N31' Zn1' N21B C26B 74.7(4)
C23' C22' N21' C26' -2.3(8)
C12' C22' N21' C26' 177.5(5)
C23' C22' N21' Zn1' -180.0(4)
C12' C22' N21' Zn1' -0.2(6)
C25' C26' N21' C22' 0.6(9)
C25' C26' N21' Zn1' 178.0(5)
N11B Zn1' N21' C22' -178.1(4)
N11' Zn1' N21' C22' 1.3(4)
N31B Zn1' N21' C22' -102.0(4)
N21B Zn1' N21' C22' 106.1(4)
N31' Zn1' N21' C22' 3.7(6)
N11B Zn1' N21' C26' 4.4(5)
N11' Zn1' N21' C26' -176.2(5)
N31B Zn1' N21' C26' 80.5(5)
N21B Zn1' N21' C26' -71.4(5)
N31' Zn1' N21' C26' -173.8(4)
C25A C26A N21A C22A -0.9(9)
C25A C26A N21A Zn1 177.3(4)
C23A C22A N21A C26A -0.8(8)
C12A C22A N21A C26A 179.6(5)
C23A C22A N21A Zn1 -179.2(5)
C12A C22A N21A Zn1 1.2(6)
N11A Zn1 N21A C26A 178.9(5)
N11 Zn1 N21A C26A -3.8(5)
N21 Zn1 N21A C26A 74.3(5)
N31A Zn1 N21A C26A 176.4(4)
N31 Zn1 N21A C26A -78.6(5)
N11A Zn1 N21A C22A -2.9(4)
N11 Zn1 N21A C22A 174.4(4)
N21 Zn1 N21A C22A -107.5(4)
N31A Zn1 N21A C22A -5.4(6)
N31 Zn1 N21A C22A 99.6(4)
C25 C26 N21 C22 3.3(8)
C25 C26 N21 Zn1 179.5(4)
C23 C22 N21 C26 -2.6(7)
C12 C22 N21 C26 179.7(5)
C23 C22 N21 Zn1 -179.4(5)
C12 C22 N21 Zn1 3.0(5)
N11A Zn1 N21 C26 3.7(5)
N11 Zn1 N21 C26 -177.7(5)
N31A Zn1 N21 C26 -73.1(5)
N21A Zn1 N21 C26 80.0(5)
N31 Zn1 N21 C26 -177.5(4)
N11A Zn1 N21 C22 179.9(3)
N11 Zn1 N21 C22 -1.5(3)
N31A Zn1 N21 C22 103.1(3)
N21A Zn1 N21 C22 -103.8(4)
N31 Zn1 N21 C22 -1.3(6)
C35' C36' N31' C32' -2.2(6)
C35' C36' N31' Zn1' -176.0(3)
C33' C32' N31' C36' -0.7(5)
C16' C32' N31' C36' -178.4(4)
C33' C32' N31' Zn1' 173.7(3)
C16' C32' N31' Zn1' -4.0(4)
N11B Zn1' N31' C36' -4.5(4)
N11' Zn1' N31' C36' 176.1(4)
N31B Zn1' N31' C36' -81.6(4)
N21B Zn1' N31' C36' 70.6(4)
N21' Zn1' N31' C36' 173.7(4)
N11B Zn1' N31' C32' -178.7(3)
N11' Zn1' N31' C32' 1.9(3)
N31B Zn1' N31' C32' 104.3(3)
N21B Zn1' N31' C32' -103.5(3)
N21' Zn1' N31' C32' -0.5(5)
C35 C36 N31 C32 -1.2(7)
C35 C36 N31 Zn1 178.3(5)
C33 C32 N31 C36 -1.4(6)
C16 C32 N31 C36 -177.7(5)
C33 C32 N31 Zn1 179.1(4)
C16 C32 N31 Zn1 2.8(5)
N11A Zn1 N31 C36 -2.8(4)
N11 Zn1 N31 C36 178.6(4)
N21 Zn1 N31 C36 178.4(4)
N31A Zn1 N31 C36 74.4(4)
N21A Zn1 N31 C36 -78.9(4)
N11A Zn1 N31 C32 176.7(3)
N11 Zn1 N31 C32 -1.9(3)
N21 Zn1 N31 C32 -2.1(5)
N31A Zn1 N31 C32 -106.1(3)
N21A Zn1 N31 C32 100.5(3)

loop_
_platon_squeeze_void_nr
_platon_squeeze_void_average_x
_platon_squeeze_void_average_y
_platon_squeeze_void_average_z
_platon_squeeze_void_volume
_platon_squeeze_void_count_electrons
_platon_squeeze_void_content
1 -0.083 0.159 0.479 1423 427 ' '
2 0.427 0.196 0.986 6 1 ' '
